data_1569956
loop_
_publ_author_name
'Jiao, Jianmin'
'Li, Heng'
'Xie, Wang'
'Zhao, Yue'
'Lin, Chen'
'Jiang, Juli'
'Wang, Leyong'

_publ_section_title
;
 Host-guest system of a phosphorylated macrocycle assisting structure
 determination of oily molecules in single-crystal form.
;
_journal_issue 41
_journal_name_full 'Chemical science'
_journal_page_first 11402
_journal_page_last 11409
_journal_paper_doi 10.1039/d3sc02995f
_journal_volume 14
_journal_year 2023
_chemical_formula_moiety 'C45 H39 O9 P3, 3(C9 H8 O)'
_chemical_formula_sum 'C72 H63 O12 P3'
_chemical_formula_weight 1213.13
_space_group_crystal_system triclinic
_space_group_IT_number 2
_space_group_name_Hall '-P 1'
_space_group_name_H-M_alt 'P -1'
_atom_sites_solution_hydrogens geom
_atom_sites_solution_primary iterative
_audit_creation_date 2023-01-08
_audit_creation_method
;
Olex2 1.3
(compiled 2020.02.04 svn.rd84adfe8 for OlexSys, GUI svn.r6032)
;
_audit_update_record
;
2023-03-27 deposited with the CCDC.	2023-09-25 downloaded from the CCDC.
;
_cell_angle_alpha 109.5930(10)
_cell_angle_beta 96.780(2)
_cell_angle_gamma 97.970(2)
_cell_formula_units_Z 4
_cell_length_a 9.3026(2)
_cell_length_b 23.6769(6)
_cell_length_c 31.7445(8)
_cell_measurement_reflns_used 9924
_cell_measurement_temperature 193.0
_cell_measurement_theta_max 68.253
_cell_measurement_theta_min 2.914
_cell_volume 6421.2(3)
_computing_cell_refinement 'SAINT V8.40B (?, 2016)'
_computing_data_reduction 'SAINT V8.40B (?, 2016)'
_computing_molecular_graphics 'Olex2 1.3 (Dolomanov et al., 2009)'
_computing_publication_material 'Olex2 1.3 (Dolomanov et al., 2009)'
_computing_structure_refinement 'SHELXL 2014/7 (Sheldrick, 2015)'
_computing_structure_solution 'olex2.solve 1.3 (Bourhis et al., 2015)'
_diffrn_ambient_temperature 193.0
_diffrn_measured_fraction_theta_full 0.999
_diffrn_measured_fraction_theta_max 0.997
_diffrn_measurement_device_type 'CCD area detector'
_diffrn_measurement_method 'phi and omega scans'
_diffrn_radiation_monochromator graphite
_diffrn_radiation_type CuK\a
_diffrn_radiation_wavelength 1.54178
_diffrn_reflns_av_R_equivalents 0.0605
_diffrn_reflns_av_unetI/netI 0.0407
_diffrn_reflns_Laue_measured_fraction_full 0.999
_diffrn_reflns_Laue_measured_fraction_max 0.997
_diffrn_reflns_limit_h_max 11
_diffrn_reflns_limit_h_min -11
_diffrn_reflns_limit_k_max 28
_diffrn_reflns_limit_k_min -28
_diffrn_reflns_limit_l_max 38
_diffrn_reflns_limit_l_min -38
_diffrn_reflns_number 175680
_diffrn_reflns_point_group_measured_fraction_full 0.999
_diffrn_reflns_point_group_measured_fraction_max 0.997
_diffrn_reflns_theta_full 67.679
_diffrn_reflns_theta_max 68.434
_diffrn_reflns_theta_min 2.017
_diffrn_source_current 1.1
_diffrn_source_power 0.055
_diffrn_source_voltage 50.0
_exptl_absorpt_coefficient_mu 1.358
_exptl_absorpt_correction_T_max 0.7531
_exptl_absorpt_correction_T_min 0.5725
_exptl_absorpt_correction_type none
_exptl_absorpt_process_details
;
SADABS-2016/2 (Bruker,2016/2) was used for absorption correction.
wR2(int) was 0.1531 before and 0.0868 after correction.
The Ratio of minimum to maximum transmission is 0.7602.
The \l/2 correction factor is Not present.
;
_exptl_crystal_density_diffrn 1.255
_exptl_crystal_description needle
_exptl_crystal_F_000 2544
_exptl_crystal_size_max 0.45
_exptl_crystal_size_mid 0.11
_exptl_crystal_size_min 0.11
_refine_diff_density_max 0.937
_refine_diff_density_min -0.714
_refine_diff_density_rms 0.065
_refine_ls_extinction_method none
_refine_ls_goodness_of_fit_ref 1.071
_refine_ls_hydrogen_treatment constr
_refine_ls_matrix_type full
_refine_ls_number_parameters 1567
_refine_ls_number_reflns 23527
_refine_ls_number_restraints 67
_refine_ls_restrained_S_all 1.078
_refine_ls_R_factor_all 0.0758
_refine_ls_R_factor_gt 0.0635
_refine_ls_shift/su_max 0.002
_refine_ls_shift/su_mean 0.000
_refine_ls_structure_factor_coef Fsqd
_refine_ls_weighting_details 'w=1/[\s^2^(Fo^2^)+(0.1103P)^2^+4.6831P] where P=(Fo^2^+2Fc^2^)/3'
_refine_ls_weighting_scheme calc
_refine_ls_wR_factor_gt 0.1896
_refine_ls_wR_factor_ref 0.2017
_reflns_Friedel_coverage 0.000
_reflns_number_gt 18795
_reflns_number_total 23527
_reflns_threshold_expression 'I > 2\s(I)'
_cod_data_source_file d3sc02995f2.cif
_cod_data_source_block cu_20220511lwx_jjm_32_0m_sq
_cod_depositor_comments 'Adding full bibliography for 1569950--1569976.cif.'
_cod_database_code 1569956
_shelx_shelxl_version_number 2014/7
_shelx_space_group_comment
;
The symmetry employed for this shelxl refinement is uniquely defined
by the following loop, which should always be used as a source of
symmetry information in preference to the above space-group names.
They are only intended as comments.
;
_olex2_refinement_description
;
1. Fixed Uiso
 At 1.2 times of:
  All C(H) groups, All C(H,H) groups
 At 1.5 times of:
  All C(H,H,H) groups
2. Restrained distances
 H5A-H2A
 2.2 with sigma of 0.02
 C4-C5
 2.428 with sigma of 0.04
3. Rigid bond restraints
 O03C, C043
 with sigma for 1-2 distances of 0.01 and sigma for 1-3 distances of 0.01
 C03Y, C03G
 with sigma for 1-2 distances of 0.01 and sigma for 1-3 distances of 0.01
 C02Q, C036
 with sigma for 1-2 distances of 0.01 and sigma for 1-3 distances of 0.01
 C03T, C04B
 with sigma for 1-2 distances of 0.002 and sigma for 1-3 distances of 0.002
 C03O, C04K
 with sigma for 1-2 distances of 0.002 and sigma for 1-3 distances of 0.002
 C04B, C03T
 with sigma for 1-2 distances of 0.01 and sigma for 1-3 distances of 0.01
 C03G, C03Y
 with sigma for 1-2 distances of 0.002 and sigma for 1-3 distances of 0.002
4. Uiso/Uaniso restraints and constraints
O6 \\sim C1 \\sim C4 \\sim C5 \\sim C2 \\sim C9 \\sim C7 \\sim C8 \\sim C11
\\sim C14: within 2A with sigma of 0.001 and sigma for terminal atoms of 0.002
within 2A
5.a Secondary CH2 refined with riding coordinates:
 C012(H01A,H01B), C01C(H01C,H01D), C01D(H01G,H01H), C01F(H01E,H01F), C01N(H01I,
 H01J), C01V(H01K,H01L)
5.b Aromatic/amide H refined with riding coordinates:
 C01X(H01X), C025(H025), C02C(H02M), C02E(H02N), C02F(H02O), C02G(H02P),
 C02H(H2), C02K(H4), C02L(H02Q), C02M(H02R), C02N(H5), C02O(H02S), C02P(H9),
 C02Q(H12), C02R(H6), C02S(H13), C02T(H10), C02U(H7), C02V(H02V), C02X(H11),
 C02Y(H8), C02Z(H02Z), C030(H030), C031(H031), C033(H033), C035(H035),
 C037(H037), C038(H038), C039(H039), C03A(H03O), C03D(H03Q), C03E(H03G),
 C03F(H03Y), C03H(H03H), C03I(H03I), C03J(H03J), C03K(H03K), C03L(H03L),
 C03M(H03M), C03N(H03N), C03P(H03P), C03R(H03R), C03S(H03S), C03T(H03T),
 C03U(H03U), C03V(H03V), C03W(H03W), C03X(H03X), C03Y(H03), C03Z(H03Z),
 C040(H040), C041(H041), C042(H042), C043(H043), C044(H044), C045(H045),
 C046(H046), C047(H047), C049(H049), C04A(H04A), C04B(H04B), C04D(H04D),
 C04E(H04E), C04F(H04F), C04G(H04G), C04H(H04H), C04I(H04I), C04J(H04J),
 C04K(H04K), C04O(H04O), C1(H1A), C9(H9A), C11(H11A), C14(H14), C8(H8A),
 C2(H2A), C5(H5A), C7(H7A)
5.c Fitted hexagon refined as free rotating group:
 C4(C9,C11,C14,C8,C2)
5.d Idealised Me refined as rotating group:
 C01Y(H01M,H01N,H01O), C020(H02A,H02B,H02C), C021(H02D,H02E,H02F), C023(H02G,
 H02H,H02I), C024(H02T,H02U,H02W), C026(H02J,H02K,H02L), C029(H02X,H02Y,H),
 C02A(H02,HA,HB), C02B(H1,HC,HD), C02J(H3,HE,HF), C032(H03A,H03B,H03C),
 C034(H03D,H03E,H03F)
;
_olex2_submission_special_instructions 'No special instructions were received'

loop_
_space_group_symop_operation_xyz
'x, y, z'
'-x, -y, -z'

loop_
_atom_site_label
_atom_site_type_symbol
_atom_site_fract_x
_atom_site_fract_y
_atom_site_fract_z
_atom_site_U_iso_or_equiv
_atom_site_adp_type
_atom_site_occupancy
_atom_site_site_symmetry_order
_atom_site_calc_flag
_atom_site_refinement_flags_posn
_atom_site_refinement_flags_adp
_atom_site_refinement_flags_occupancy
_atom_site_disorder_assembly
_atom_site_disorder_group
P001 P 0.91624(7) 0.76082(3) 0.55310(2) 0.02875(15) Uani 1 1 d . . . . .
P002 P 1.03385(7) 1.10534(3) 0.64501(2) 0.02961(15) Uani 1 1 d . . . . .
P003 P 0.96835(7) 0.38766(3) 0.85482(2) 0.03110(15) Uani 1 1 d . . . . .
P004 P 0.95697(7) 0.54644(3) 0.69134(2) 0.03096(15) Uani 1 1 d . . . . .
P005 P 1.06717(8) 0.73321(3) 0.94276(2) 0.03510(16) Uani 1 1 d . . . . .
P006 P 1.00324(8) 0.94338(3) 0.80020(2) 0.03477(16) Uani 1 1 d . . . . .
O007 O 0.83849(18) 0.48989(7) 0.68927(5) 0.0316(4) Uani 1 1 d . . . . .
O008 O 1.01809(19) 0.80964(7) 0.54000(5) 0.0313(4) Uani 1 1 d . . . . .
O009 O 1.09740(18) 1.05936(7) 0.60571(5) 0.0304(4) Uani 1 1 d . . . . .
O00A O 0.89368(18) 0.60429(7) 0.71888(5) 0.0313(4) Uani 1 1 d . . . . .
O00B O 1.0670(2) 0.88471(8) 0.77520(5) 0.0343(4) Uani 1 1 d . . . . .
O00C O 0.9694(2) 0.68376(7) 0.95652(6) 0.0360(4) Uani 1 1 d . . . . .
O00D O 0.90625(19) 0.43444(7) 0.89409(5) 0.0327(4) Uani 1 1 d . . . . .
O00E O 1.1337(2) 0.99853(8) 0.80754(5) 0.0383(4) Uani 1 1 d . . . . .
O00F O 0.84601(19) 0.37066(7) 0.81109(5) 0.0327(4) Uani 1 1 d . . . . .
O00G O 1.01872(19) 0.75279(7) 0.59372(5) 0.0304(4) Uani 1 1 d . . . . .
O00H O 1.15766(19) 1.12216(7) 0.68853(6) 0.0340(4) Uani 1 1 d . . . . .
O00I O 0.9651(2) 0.73782(8) 0.90080(6) 0.0370(4) Uani 1 1 d . . . . .
O00J O 0.77387(19) 0.77567(8) 0.56310(6) 0.0375(4) Uani 1 1 d . . . . .
O00K O 0.8861(2) 1.08147(8) 0.65016(7) 0.0434(4) Uani 1 1 d . . . . .
O00L O 1.1085(2) 0.54675(9) 0.70954(7) 0.0449(5) Uani 1 1 d . . . . .
O00M O 1.1177(2) 0.41001(9) 0.84996(6) 0.0440(4) Uani 1 1 d . . . . .
O00N O 1.2131(2) 0.72132(9) 0.93497(6) 0.0461(5) Uani 1 1 d . . . . .
O00O O 0.8619(2) 0.94704(10) 0.77661(7) 0.0499(5) Uani 1 1 d . . . . .
C00P C 1.0632(3) 0.99543(10) 0.59354(8) 0.0271(5) Uani 1 1 d . . . . .
C00Q C 0.8520(3) 0.46351(11) 0.72306(8) 0.0287(5) Uani 1 1 d . . . . .
C00R C 1.1235(2) 0.90458(10) 0.60186(7) 0.0253(5) Uani 1 1 d . . . . .
C00S C 1.1299(2) 0.88118(10) 0.70285(7) 0.0266(5) Uani 1 1 d . . . . .
C00T C 1.1173(2) 0.84727(10) 0.65640(7) 0.0261(5) Uani 1 1 d . . . . .
C00U C 0.9368(3) 0.49832(11) 0.90533(8) 0.0300(5) Uani 1 1 d . . . . .
C00V C 1.0254(3) 0.87322(10) 0.56092(7) 0.0271(5) Uani 1 1 d . . . . .
C00W C 1.1914(3) 1.03151(10) 0.70464(8) 0.0288(5) Uani 1 1 d . . . . .
C00X C 1.0426(3) 0.85641(11) 0.72750(7) 0.0294(5) Uani 1 1 d . . . . .
C00Y C 0.9671(3) 0.62051(11) 0.93647(8) 0.0310(5) Uani 1 1 d . . . . .
C00Z C 0.8462(2) 0.60782(10) 0.79270(8) 0.0272(5) Uani 1 1 d . . . . .
C010 C 1.1441(2) 0.96848(10) 0.61872(7) 0.0255(5) Uani 1 1 d . . . . .
C011 C 1.0206(3) 0.79104(10) 0.63910(7) 0.0276(5) Uani 1 1 d . . . . .
C012 C 1.2045(3) 0.86845(10) 0.62503(8) 0.0275(5) Uani 1 1 d . . . . .
H01A H 1.3000 0.8942 0.6429 0.033 Uiso 1 1 calc R U . . .
H01B H 1.2257 0.8323 0.6015 0.033 Uiso 1 1 calc R U . . .
C013 C 0.8693(3) 0.58769(11) 0.89591(8) 0.0279(5) Uani 1 1 d . . . . .
C014 C 0.9272(3) 0.63280(11) 0.76669(8) 0.0289(5) Uani 1 1 d . . . . .
C015 C 0.8006(2) 0.49023(10) 0.76313(7) 0.0263(5) Uani 1 1 d . . . . .
C016 C 0.8522(2) 0.52374(11) 0.87982(8) 0.0273(5) Uani 1 1 d . . . . .
C017 C 0.8546(3) 0.40519(11) 0.78228(8) 0.0293(5) Uani 1 1 d . . . . .
C018 C 0.9401(3) 0.80217(11) 0.70940(8) 0.0303(5) Uani 1 1 d . . . . .
C019 C 1.1854(3) 0.99986(10) 0.73491(8) 0.0294(5) Uani 1 1 d . . . . .
C01A C 0.9401(3) 0.90019(11) 0.53733(8) 0.0298(5) Uani 1 1 d . . . . .
C01B C 0.8027(2) 0.45976(10) 0.79437(7) 0.0265(5) Uani 1 1 d . . . . .
C01C C 1.2547(2) 1.00900(10) 0.66105(8) 0.0283(5) Uani 1 1 d . . . . .
H01C H 1.3027 1.0450 0.6552 0.034 Uiso 1 1 calc R U . . .
H01D H 1.3322 0.9860 0.6660 0.034 Uiso 1 1 calc R U . . .
C01D C 0.7827(3) 0.62165(11) 0.87196(8) 0.0302(5) Uani 1 1 d . . . . .
H01G H 0.6878 0.5947 0.8548 0.036 Uiso 1 1 calc R U . . .
H01H H 0.7602 0.6579 0.8951 0.036 Uiso 1 1 calc R U . . .
C01E C 1.0410(3) 0.53146(11) 0.94415(8) 0.0323(5) Uani 1 1 d . . . . .
C01F C 1.2417(3) 0.94056(11) 0.72742(8) 0.0296(5) Uani 1 1 d . . . . .
H01E H 1.2842 0.9403 0.7574 0.036 Uiso 1 1 calc R U . . .
H01F H 1.3230 0.9407 0.7099 0.036 Uiso 1 1 calc R U . . .
C01G C 0.9309(3) 0.76736(10) 0.66346(8) 0.0297(5) Uani 1 1 d . . . . .
C01H C 0.9589(3) 0.96421(11) 0.55475(8) 0.0297(5) Uani 1 1 d . . . . .
C01I C 1.0294(3) 0.68724(11) 0.78364(8) 0.0315(5) Uani 1 1 d . . . . .
C01J C 0.9609(3) 0.69883(11) 0.85553(8) 0.0318(5) Uani 1 1 d . . . . .
C01K C 0.9069(3) 0.37879(11) 0.74230(8) 0.0330(5) Uani 1 1 d . . . . .
C01L C 1.1459(3) 1.08771(11) 0.71728(8) 0.0333(5) Uani 1 1 d . . . . .
C01M C 0.9060(3) 0.40970(11) 0.71161(8) 0.0328(5) Uani 1 1 d . . . . .
C01N C 0.7366(2) 0.54798(10) 0.77001(8) 0.0276(5) Uani 1 1 d . . . . .
H01I H 0.6894 0.5467 0.7400 0.033 Uiso 1 1 calc R U . . .
H01J H 0.6584 0.5476 0.7886 0.033 Uiso 1 1 calc R U . . .
C01O C 0.9107(3) 0.69164(11) 0.50722(8) 0.0332(5) Uani 1 1 d . . . . .
C01P C 1.0552(3) 0.59522(11) 0.96083(8) 0.0339(5) Uani 1 1 d . . . . .
C01Q C 1.0574(3) 1.17139(11) 0.63038(8) 0.0317(5) Uani 1 1 d . . . . .
C01R C 0.8652(3) 0.64226(11) 0.83947(8) 0.0288(5) Uani 1 1 d . . . . .
C01S C 1.1346(3) 1.02748(11) 0.77513(8) 0.0352(5) Uani 1 1 d . . . . .
C01T C 1.0444(3) 0.72220(11) 0.82972(8) 0.0334(5) Uani 1 1 d . . . . .
C01U C 0.9406(3) 0.32182(11) 0.87016(8) 0.0350(5) Uani 1 1 d . . . . .
C01V C 0.7410(3) 0.48177(11) 0.83810(8) 0.0289(5) Uani 1 1 d . . . . .
H01K H 0.6968 0.4456 0.8445 0.035 Uiso 1 1 calc R U . . .
H01L H 0.6608 0.5036 0.8332 0.035 Uiso 1 1 calc R U . . .
C01W C 0.9206(3) 0.54655(12) 0.63523(9) 0.0390(6) Uani 1 1 d . . . . .
C01X C 1.1947(3) 1.20803(12) 0.63781(10) 0.0435(6) Uani 1 1 d . . . . .
H01X H 1.2779 1.2006 0.6541 0.052 Uiso 1 1 calc R U . . .
C01Y C 1.1203(3) 0.70711(12) 0.75314(9) 0.0394(6) Uani 1 1 d . . . . .
H01M H 1.1200 0.7503 0.7582 0.059 Uiso 1 1 calc R U . . .
H01N H 1.0784 0.6824 0.7214 0.059 Uiso 1 1 calc R U . . .
H01O H 1.2219 0.7016 0.7600 0.059 Uiso 1 1 calc R U . . .
C01Z C 1.0047(3) 0.94023(11) 0.85534(8) 0.0394(6) Uani 1 1 d . . . . .
C020 C 0.8297(3) 0.70588(11) 0.64199(9) 0.0387(6) Uani 1 1 d . . . . .
H02A H 0.8508 0.6802 0.6597 0.058 Uiso 1 1 calc R U . . .
H02B H 0.8457 0.6863 0.6108 0.058 Uiso 1 1 calc R U . . .
H02C H 0.7270 0.7112 0.6415 0.058 Uiso 1 1 calc R U . . .
C021 C 0.8676(3) 0.99736(12) 0.53231(9) 0.0391(6) Uani 1 1 d . . . . .
H02D H 0.8638 0.9806 0.4994 0.059 Uiso 1 1 calc R U . . .
H02E H 0.9120 1.0409 0.5440 0.059 Uiso 1 1 calc R U . . .
H02F H 0.7674 0.9922 0.5390 0.059 Uiso 1 1 calc R U . . .
O022 O 0.5772(4) 1.19444(16) 0.62380(14) 0.1028(11) Uani 1 1 d . . . . .
C023 C 0.8337(3) 0.86285(12) 0.49408(9) 0.0410(6) Uani 1 1 d . . . . .
H02G H 0.7366 0.8741 0.4963 0.061 Uiso 1 1 calc R U . . .
H02H H 0.8257 0.8194 0.4893 0.061 Uiso 1 1 calc R U . . .
H02I H 0.8696 0.8708 0.4684 0.061 Uiso 1 1 calc R U . . .
C024 C 1.1340(3) 0.49951(13) 0.96736(9) 0.0418(6) Uani 1 1 d . . . . .
H02T H 1.2329 0.5033 0.9596 0.063 Uiso 1 1 calc R U . . .
H02U H 1.0885 0.4562 0.9572 0.063 Uiso 1 1 calc R U . . .
H02W H 1.1412 0.5182 1.0003 0.063 Uiso 1 1 calc R U . . .
C025 C 0.7741(4) 0.65536(13) 0.48604(9) 0.0452(7) Uani 1 1 d . . . . .
H025 H 0.6872 0.6679 0.4958 0.054 Uiso 1 1 calc R U . . .
C026 C 0.8430(3) 0.78175(12) 0.73826(9) 0.0394(6) Uani 1 1 d . . . . .
H02J H 0.7419 0.7865 0.7297 0.059 Uiso 1 1 calc R U . . .
H02K H 0.8796 0.8067 0.7703 0.059 Uiso 1 1 calc R U . . .
H02L H 0.8442 0.7388 0.7336 0.059 Uiso 1 1 calc R U . . .
C027 C 1.0594(4) 0.80219(12) 0.98678(9) 0.0458(7) Uani 1 1 d . . . . .
C028 C 1.0974(3) 1.11518(12) 0.75747(9) 0.0424(6) Uani 1 1 d . . . . .
C029 C 0.9581(4) 0.31874(13) 0.73227(10) 0.0474(7) Uani 1 1 d . . . . .
H02X H 1.0661 0.3262 0.7389 0.071 Uiso 1 1 calc R U . . .
H02Y H 0.9235 0.2935 0.7002 0.071 Uiso 1 1 calc R U . . .
H H 0.9180 0.2975 0.7512 0.071 Uiso 1 1 calc R U . . .
C02A C 0.9594(4) 0.38478(13) 0.66726(9) 0.0455(7) Uani 1 1 d . . . . .
H02 H 1.0641 0.3828 0.6733 0.068 Uiso 1 1 calc R U . . .
HA H 0.9466 0.4116 0.6499 0.068 Uiso 1 1 calc R U . . .
HB H 0.9024 0.3437 0.6497 0.068 Uiso 1 1 calc R U . . .
C02B C 1.1602(3) 0.63431(13) 1.00386(9) 0.0452(7) Uani 1 1 d . . . . .
H1 H 1.1243 0.6273 1.0298 0.068 Uiso 1 1 calc R U . . .
HC H 1.1666 0.6774 1.0076 0.068 Uiso 1 1 calc R U . . .
HD H 1.2580 0.6237 1.0022 0.068 Uiso 1 1 calc R U . . .
C02C C 1.0372(3) 0.67308(13) 0.49288(9) 0.0436(6) Uani 1 1 d . . . . .
H02M H 1.1313 0.6978 0.5073 0.052 Uiso 1 1 calc R U . . .
C02D C 1.0906(4) 1.08348(13) 0.78738(9) 0.0444(7) Uani 1 1 d . . . . .
C02E C 1.0908(5) 1.26646(13) 0.59787(10) 0.0559(9) Uani 1 1 d . . . . .
H02N H 1.1030 1.2987 0.5864 0.067 Uiso 1 1 calc R U . . .
C02F C 1.2100(4) 1.25528(13) 0.62143(11) 0.0553(8) Uani 1 1 d . . . . .
H02O H 1.3042 1.2803 0.6266 0.066 Uiso 1 1 calc R U . . .
C02G C 0.9359(3) 1.18362(13) 0.60693(10) 0.0455(7) Uani 1 1 d . . . . .
H02P H 0.8411 1.1592 0.6020 0.055 Uiso 1 1 calc R U . . .
C02H C 0.8997(5) 0.22714(14) 0.90275(10) 0.0586(9) Uani 1 1 d . . . . .
H2 H 0.8851 0.1950 0.9143 0.070 Uiso 1 1 calc R U . . .
C02I C 0.4675(3) 0.97238(18) 0.56330(11) 0.0544(8) Uani 1 1 d . . . . .
C02J C 1.1448(4) 0.78420(13) 0.85036(10) 0.0477(7) Uani 1 1 d . . . . .
H3 H 1.2477 0.7792 0.8510 0.072 Uiso 1 1 calc R U . . .
HE H 1.1287 0.8046 0.8814 0.072 Uiso 1 1 calc R U . . .
HF H 1.1228 0.8090 0.8320 0.072 Uiso 1 1 calc R U . . .
C02K C 0.8052(4) 0.28322(13) 0.85944(11) 0.0525(8) Uani 1 1 d . . . . .
H4 H 0.7254 0.2889 0.8406 0.063 Uiso 1 1 calc R U . . .
C02L C 0.9538(4) 1.23119(15) 0.59084(11) 0.0586(9) Uani 1 1 d . . . . .
H02Q H 0.8711 1.2395 0.5749 0.070 Uiso 1 1 calc R U . . .
C02M C 0.7642(4) 0.60047(14) 0.45044(10) 0.0566(8) Uani 1 1 d . . . . .
H02R H 0.6706 0.5754 0.4359 0.068 Uiso 1 1 calc R U . . .
C02N C 0.7830(4) 0.52423(14) 0.60857(10) 0.0554(8) Uani 1 1 d . . . . .
H5 H 0.7046 0.5068 0.6197 0.066 Uiso 1 1 calc R U . . .
C02O C 0.8899(5) 0.58253(13) 0.43639(10) 0.0573(9) Uani 1 1 d . . . . .
H02S H 0.8828 0.5451 0.4119 0.069 Uiso 1 1 calc R U . . .
C02P C 0.5813(4) 0.95810(19) 0.58921(12) 0.0620(9) Uani 1 1 d . . . . .
H9 H 0.6479 0.9899 0.6131 0.074 Uiso 1 1 calc R U . . .
C02Q C 0.5327(4) 0.64591(16) 0.73264(15) 0.0657(10) Uani 1 1 d . U . . .
H12 H 0.6203 0.6646 0.7262 0.079 Uiso 1 1 calc R U . . .
C02R C 1.0571(4) 0.31177(15) 0.89653(11) 0.0522(7) Uani 1 1 d . . . . .
H6 H 1.1514 0.3373 0.9033 0.063 Uiso 1 1 calc R U . . .
C02S C 0.4437(4) 0.60117(16) 0.69710(15) 0.0676(10) Uani 1 1 d . . . . .
H13 H 0.3538 0.5815 0.7016 0.081 Uiso 1 1 calc R U . . .
C02T C 0.5388(4) 1.08624(18) 0.59746(12) 0.0607(9) Uani 1 1 d . . . . .
H10 H 0.6260 1.0844 0.6154 0.073 Uiso 1 1 calc R U . . .
C02U C 1.0357(5) 0.26449(17) 0.91298(12) 0.0635(9) Uani 1 1 d . . . . .
H7 H 1.1152 0.2579 0.9314 0.076 Uiso 1 1 calc R U . . .
C02V C 1.0254(4) 0.61805(15) 0.45734(10) 0.0560(8) Uani 1 1 d . . . . .
H02V H 1.1118 0.6050 0.4475 0.067 Uiso 1 1 calc R U . . .
O02W O 0.4120(4) 0.54047(16) 0.62022(14) 0.1286(16) Uani 1 1 d . . . . .
C02X C 0.4509(4) 1.03526(19) 0.57054(12) 0.0611(9) Uani 1 1 d . . . . .
H11 H 0.3652 1.0399 0.5535 0.073 Uiso 1 1 calc R U . . .
C02Y C 0.7860(5) 0.23606(15) 0.87621(12) 0.0638(9) Uani 1 1 d . . . . .
H8 H 0.6926 0.2098 0.8691 0.077 Uiso 1 1 calc R U . . .
C02Z C 0.8728(5) 0.92043(18) 0.86615(12) 0.0687(10) Uani 1 1 d . . . . .
H02Z H 0.7843 0.9095 0.8446 0.082 Uiso 1 1 calc R U . . .
C030 C 0.5501(4) 0.80003(18) 0.64700(14) 0.0650(9) Uani 1 1 d . . . . .
H030 H 0.5976 0.7979 0.6218 0.078 Uiso 1 1 calc R U . . .
C031 C 1.0338(4) 0.57079(17) 0.61789(12) 0.0610(9) Uani 1 1 d . . . . .
H031 H 1.1299 0.5861 0.6357 0.073 Uiso 1 1 calc R U . . .
C032 C 1.0581(5) 1.17790(14) 0.76885(11) 0.0631(10) Uani 1 1 d . . . . .
H03A H 1.0992 1.1980 0.7493 0.095 Uiso 1 1 calc R U . . .
H03B H 1.0990 1.2025 0.8007 0.095 Uiso 1 1 calc R U . . .
H03C H 0.9506 1.1739 0.7639 0.095 Uiso 1 1 calc R U . . .
C033 C 0.9943(6) 0.93170(16) 0.93945(12) 0.0757(13) Uani 1 1 d . . . . .
H033 H 0.9908 0.9291 0.9685 0.091 Uiso 1 1 calc R U . . .
C034 C 1.0377(5) 1.10889(16) 0.83197(11) 0.0681(11) Uani 1 1 d . . . . .
H03D H 0.9307 1.1060 0.8262 0.102 Uiso 1 1 calc R U . . .
H03E H 1.0859 1.1518 0.8475 0.102 Uiso 1 1 calc R U . . .
H03F H 1.0623 1.0854 0.8511 0.102 Uiso 1 1 calc R U . . .
C035 C 0.3705(4) 0.92383(19) 0.52952(12) 0.0654(10) Uani 1 1 d . . . . .
H035 H 0.2913 0.9319 0.5120 0.078 Uiso 1 1 calc R U . . .
C036 C 0.5119(3) 0.66889(17) 0.77908(13) 0.0584(9) Uani 1 1 d . U . . .
C037 C 0.9293(5) 0.81603(16) 1.00034(12) 0.0640(9) Uani 1 1 d . . . . .
H037 H 0.8389 0.7884 0.9858 0.077 Uiso 1 1 calc R U . . .
C038 C 0.8713(7) 0.55139(19) 0.54924(13) 0.0835(14) Uani 1 1 d . . . . .
H038 H 0.8542 0.5533 0.5197 0.100 Uiso 1 1 calc R U . . .
C039 C 1.1320(4) 0.95528(17) 0.88700(10) 0.0623(9) Uani 1 1 d . . . . .
H039 H 1.2241 0.9687 0.8800 0.075 Uiso 1 1 calc R U . . .
C03A C 0.5868(4) 0.84869(18) 0.68613(14) 0.0688(10) Uani 1 1 d . . . . .
H03O H 0.6623 0.8809 0.6874 0.083 Uiso 1 1 calc R U . . .
O03B O 0.4541(5) 0.59862(19) 0.50103(13) 0.1381(17) Uani 1 1 d . . . . .
O03C O 1.6565(4) 1.2976(2) 0.55073(14) 0.1267(14) Uani 1 1 d . U . . .
C03D C 0.3709(4) 0.75826(18) 0.68333(14) 0.0684(10) Uani 1 1 d . . . . .
H03Q H 0.2923 0.7276 0.6827 0.082 Uiso 1 1 calc R U . . .
C03E C 1.0598(7) 0.91018(16) 1.05621(12) 0.0887(17) Uani 1 1 d . . . . .
H03G H 1.0600 0.9473 1.0802 0.106 Uiso 1 1 calc R U . . .
C03F C 1.4948(4) 1.3642(2) 0.71376(15) 0.0846(13) Uani 1 1 d . . . . .
H03Y H 1.5563 1.3350 0.7049 0.102 Uiso 1 1 calc R U . . .
C03G C 1.4643(4) 1.3986(2) 0.68752(14) 0.0761(11) Uani 1 1 d . U . . .
C03H C 0.7585(5) 0.52720(17) 0.56551(11) 0.0767(12) Uani 1 1 d . . . . .
H03H H 0.6630 0.5124 0.5473 0.092 Uiso 1 1 calc R U . . .
C03I C 1.1893(5) 0.84327(15) 1.00822(12) 0.0692(10) Uani 1 1 d . . . . .
H03I H 1.2800 0.8346 0.9991 0.083 Uiso 1 1 calc R U . . .
C03J C 0.5002(4) 0.8522(2) 0.54646(14) 0.0706(10) Uani 1 1 d . . . . .
H03J H 0.5115 0.8112 0.5406 0.085 Uiso 1 1 calc R U . . .
C03K C 0.3871(4) 0.8648(2) 0.52115(13) 0.0701(10) Uani 1 1 d . . . . .
H03K H 0.3203 0.8324 0.4978 0.084 Uiso 1 1 calc R U . . .
C03L C 0.3950(4) 0.6431(2) 0.79460(16) 0.0743(12) Uani 1 1 d . . . . .
H03L H 0.3274 0.6080 0.7742 0.089 Uiso 1 1 calc R U . . .
C03M C 0.5962(4) 0.8987(2) 0.57999(15) 0.0732(11) Uani 1 1 d . . . . .
H03M H 0.6745 0.8897 0.5972 0.088 Uiso 1 1 calc R U . . .
C03N C 0.6115(4) 0.7197(2) 0.81027(15) 0.0703(10) Uani 1 1 d . . . . .
H03N H 0.6928 0.7378 0.8006 0.084 Uiso 1 1 calc R U . . .
C03O C 1.5237(5) 1.5121(2) 0.93053(16) 0.0845(12) Uani 1 1 d . U . . .
C03P C 0.9309(6) 0.87054(19) 1.03535(13) 0.0831(14) Uani 1 1 d . . . . .
H03P H 0.8412 0.8801 1.0447 0.100 Uiso 1 1 calc R U . . .
C03Q C 0.4344(4) 0.75120(17) 0.64539(14) 0.0652(9) Uani 1 1 d . . . . .
C03R C 0.8693(6) 0.9165(2) 0.90885(14) 0.0892(14) Uani 1 1 d . . . . .
H03R H 0.7782 0.9030 0.9164 0.107 Uiso 1 1 calc R U . . .
C03S C 0.5055(5) 1.1449(2) 0.60031(16) 0.0827(12) Uani 1 1 d . . . . .
H03S H 0.4173 1.1445 0.5817 0.099 Uiso 1 1 calc R U . . .
C03T C 0.4209(4) 0.8106(2) 0.72345(18) 0.0811(12) Uani 1 1 d . U . . .
H03T H 0.3801 0.8136 0.7500 0.097 Uiso 1 1 calc R U . . .
C03U C 1.0065(6) 0.5726(2) 0.57473(15) 0.0844(14) Uani 1 1 d . . . . .
H03U H 1.0844 0.5891 0.5629 0.101 Uiso 1 1 calc R U . . .
C03V C 0.4813(5) 0.5826(2) 0.65264(18) 0.0877(14) Uani 1 1 d . . . . .
H03V H 0.5674 0.6053 0.6484 0.105 Uiso 1 1 calc R U . . .
C03W C 1.1868(7) 0.89720(17) 1.04310(14) 0.0901(15) Uani 1 1 d . . . . .
H03W H 1.2764 0.9253 1.0579 0.108 Uiso 1 1 calc R U . . .
C03X C 1.1247(5) 0.95068(19) 0.92913(12) 0.0776(12) Uani 1 1 d . . . . .
H03X H 1.2123 0.9610 0.9510 0.093 Uiso 1 1 calc R U . . .
C03Y C 1.5157(5) 1.3885(2) 0.64413(16) 0.0859(12) Uani 1 1 d . U . . .
H03 H 1.5063 1.4193 0.6316 0.103 Uiso 1 1 calc R U . . .
C03Z C 0.3763(5) 0.6675(3) 0.83868(19) 0.0944(17) Uani 1 1 d . . . . .
H03Z H 0.2944 0.6499 0.8484 0.113 Uiso 1 1 calc R U . . .
C040 C 1.3780(5) 1.4421(2) 0.70198(16) 0.0835(12) Uani 1 1 d . . . . .
H040 H 1.3591 1.4670 0.6848 0.100 Uiso 1 1 calc R U . . .
C041 C 1.4353(6) 1.3722(3) 0.75344(16) 0.0987(16) Uani 1 1 d . . . . .
H041 H 1.4560 1.3481 0.7713 0.118 Uiso 1 1 calc R U . . .
C042 C 1.6178(4) 1.5628(3) 0.96545(17) 0.0937(16) Uani 1 1 d . . . . .
H042 H 1.6976 1.5571 0.9843 0.112 Uiso 1 1 calc R U . . .
C043 C 1.6073(5) 1.3386(3) 0.57566(18) 0.0939(14) Uani 1 1 d . U . . .
H043 H 1.5895 1.3707 0.5654 0.113 Uiso 1 1 calc R U . . .
C044 C 1.5737(4) 1.3424(2) 0.61959(16) 0.0847(13) Uani 1 1 d . . . . .
H044 H 1.5932 1.3116 0.6313 0.102 Uiso 1 1 calc R U . . .
C045 C 0.4731(6) 0.7162(3) 0.86847(19) 0.0976(17) Uani 1 1 d . . . . .
H045 H 0.4597 0.7320 0.8992 0.117 Uiso 1 1 calc R U . . .
C046 C 1.4095(5) 1.5242(3) 0.90454(15) 0.0985(18) Uani 1 1 d . . . . .
H046 H 1.3443 1.4914 0.8809 0.118 Uiso 1 1 calc R U . . .
C047 C 1.3199(6) 1.4496(3) 0.74017(19) 0.1031(16) Uani 1 1 d . . . . .
H047 H 1.2596 1.4793 0.7491 0.124 Uiso 1 1 calc R U . . .
O048 O 1.4102(5) 1.2883(3) 0.8692(2) 0.193(3) Uani 1 1 d . . . . .
C049 C 0.5925(5) 0.7438(2) 0.85502(16) 0.0831(12) Uani 1 1 d . . . . .
H049 H 0.6596 0.7784 0.8761 0.100 Uiso 1 1 calc R U . . .
C04A C 1.3476(5) 1.4144(3) 0.76654(17) 0.0960(15) Uani 1 1 d . . . . .
H04A H 1.3060 1.4196 0.7932 0.115 Uiso 1 1 calc R U . . .
C04B C 0.5260(5) 0.8558(2) 0.72377(16) 0.0779(11) Uani 1 1 d . U . . .
H04B H 0.5570 0.8920 0.7499 0.094 Uiso 1 1 calc R U . . .
C04D C 1.5903(7) 1.6201(3) 0.97119(18) 0.1051(17) Uani 1 1 d . . . . .
H04D H 1.6521 1.6547 0.9941 0.126 Uiso 1 1 calc R U . . .
C04E C 0.3934(5) 0.6966(2) 0.60724(15) 0.0873(13) Uani 1 1 d . . . . .
H04E H 0.3125 0.6683 0.6085 0.105 Uiso 1 1 calc R U . . .
C04F C 0.4526(5) 0.6789(2) 0.56928(15) 0.0838(12) Uani 1 1 d . . . . .
H04F H 0.5297 0.7064 0.5652 0.101 Uiso 1 1 calc R U . . .
C04G C 1.4765(7) 1.6277(3) 0.9446(2) 0.112(2) Uani 1 1 d . . . . .
H04G H 1.4577 1.6676 0.9491 0.135 Uiso 1 1 calc R U . . .
C04H C 0.4015(6) 0.6194(3) 0.53485(18) 0.114(2) Uani 1 1 d . . . . .
H04H H 0.3196 0.5942 0.5389 0.137 Uiso 1 1 calc R U . . .
C04I C 1.4534(5) 1.3969(3) 0.89561(17) 0.1036(17) Uani 1 1 d . . . . .
H04I H 1.3686 1.3984 0.8764 0.124 Uiso 1 1 calc R U . . .
C04J C 1.3912(6) 1.5804(4) 0.9124(3) 0.128(3) Uani 1 1 d . . . . .
H04J H 1.3125 1.5873 0.8939 0.154 Uiso 1 1 calc R U . . .
C04K C 1.5413(5) 1.4507(3) 0.92396(18) 0.0996(15) Uani 1 1 d . U . . .
H04K H 1.6262 1.4469 0.9418 0.119 Uiso 1 1 calc R U . . .
C04O C 1.4840(8) 1.3380(4) 0.8937(3) 0.149(3) Uani 1 1 d . . . . .
H04O H 1.5695 1.3378 0.9132 0.179 Uiso 1 1 calc R U . . .
C1 C 1.6071(9) 1.0632(5) 0.7820(3) 0.1786(14) Uani 1 1 d . U . . .
H1A H 1.6769 1.0384 0.7714 0.214 Uiso 1 1 calc R U . . .
C4 C 1.5796(6) 1.1103(2) 0.76468(19) 0.1781(14) Uani 1 1 d DG U . . .
C9 C 1.6628(5) 1.1157(3) 0.73215(19) 0.1780(14) Uani 1 1 d G U . . .
H9A H 1.7259 1.0877 0.7216 0.214 Uiso 1 1 calc R U . . .
C11 C 1.6537(5) 1.1622(3) 0.71499(14) 0.1789(14) Uani 1 1 d G U . . .
H11A H 1.7105 1.1659 0.6928 0.215 Uiso 1 1 calc R U . . .
C14 C 1.5613(6) 1.2032(2) 0.73036(18) 0.1787(14) Uani 1 1 d G U . . .
H14 H 1.5551 1.2350 0.7186 0.214 Uiso 1 1 calc R U . . .
C8 C 1.4782(5) 1.1978(3) 0.76289(18) 0.1780(14) Uani 1 1 d G U . . .
H8A H 1.4151 1.2258 0.7734 0.214 Uiso 1 1 calc R U . . .
C2 C 1.4873(5) 1.1513(3) 0.78005(14) 0.1769(14) Uani 1 1 d G U . . .
H2A H 1.4305 1.1476 0.8023 0.212 Uiso 1 1 calc DR U . . .
C5 C 1.5335(9) 1.0555(5) 0.8127(3) 0.1804(14) Uani 1 1 d D U . . .
H5A H 1.4638 1.0795 0.8246 0.216 Uiso 1 1 calc DR U . . .
O6 O 1.5135(6) 0.9777(3) 0.8558(2) 0.1952(17) Uani 1 1 d . U . . .
C7 C 1.5708(9) 1.0050(5) 0.8272(3) 0.1831(15) Uani 1 1 d . U . . .
H7A H 1.6492 0.9880 0.8144 0.220 Uiso 1 1 calc R U . . .

loop_
_atom_site_aniso_label
_atom_site_aniso_U_11
_atom_site_aniso_U_22
_atom_site_aniso_U_33
_atom_site_aniso_U_23
_atom_site_aniso_U_13
_atom_site_aniso_U_12
P001 0.0394(3) 0.0230(3) 0.0239(3) 0.0064(2) 0.0085(2) 0.0090(2)
P002 0.0345(3) 0.0233(3) 0.0339(3) 0.0131(2) 0.0088(2) 0.0055(2)
P003 0.0389(3) 0.0283(3) 0.0299(3) 0.0139(3) 0.0079(2) 0.0084(3)
P004 0.0368(3) 0.0319(3) 0.0307(3) 0.0162(3) 0.0126(2) 0.0097(3)
P005 0.0512(4) 0.0273(3) 0.0272(3) 0.0083(3) 0.0112(3) 0.0090(3)
P006 0.0503(4) 0.0317(3) 0.0240(3) 0.0104(2) 0.0080(3) 0.0108(3)
O007 0.0411(9) 0.0318(9) 0.0258(8) 0.0151(7) 0.0074(7) 0.0066(7)
O008 0.0468(10) 0.0220(8) 0.0258(8) 0.0070(7) 0.0108(7) 0.0095(7)
O009 0.0387(9) 0.0220(8) 0.0325(9) 0.0121(7) 0.0084(7) 0.0054(7)
O00A 0.0420(9) 0.0318(9) 0.0252(8) 0.0139(7) 0.0102(7) 0.0103(7)
O00B 0.0531(10) 0.0305(9) 0.0203(8) 0.0093(7) 0.0073(7) 0.0097(8)
O00C 0.0562(11) 0.0249(8) 0.0295(9) 0.0089(7) 0.0147(8) 0.0125(8)
O00D 0.0465(10) 0.0256(8) 0.0301(8) 0.0137(7) 0.0097(7) 0.0084(7)
O00E 0.0616(11) 0.0301(9) 0.0234(8) 0.0110(7) 0.0065(8) 0.0068(8)
O00F 0.0445(9) 0.0269(8) 0.0302(9) 0.0153(7) 0.0062(7) 0.0053(7)
O00G 0.0457(9) 0.0238(8) 0.0225(8) 0.0063(6) 0.0096(7) 0.0120(7)
O00H 0.0476(10) 0.0253(8) 0.0312(9) 0.0140(7) 0.0055(7) 0.0051(7)
O00I 0.0570(11) 0.0277(9) 0.0282(9) 0.0086(7) 0.0123(8) 0.0132(8)
O00J 0.0414(10) 0.0336(9) 0.0367(9) 0.0088(8) 0.0105(8) 0.0117(8)
O00K 0.0386(10) 0.0376(10) 0.0588(12) 0.0208(9) 0.0179(9) 0.0057(8)
O00L 0.0360(10) 0.0472(11) 0.0593(12) 0.0264(10) 0.0123(9) 0.0107(8)
O00M 0.0401(10) 0.0496(11) 0.0453(11) 0.0207(9) 0.0109(8) 0.0061(8)
O00N 0.0506(11) 0.0474(11) 0.0408(10) 0.0139(9) 0.0134(9) 0.0115(9)
O00O 0.0552(12) 0.0533(12) 0.0404(11) 0.0140(9) 0.0047(9) 0.0183(10)
C00P 0.0339(12) 0.0235(11) 0.0273(11) 0.0113(9) 0.0108(9) 0.0065(9)
C00Q 0.0335(12) 0.0283(12) 0.0263(11) 0.0130(9) 0.0057(9) 0.0037(9)
C00R 0.0295(11) 0.0262(11) 0.0239(11) 0.0105(9) 0.0104(9) 0.0085(9)
C00S 0.0336(11) 0.0246(11) 0.0252(11) 0.0115(9) 0.0040(9) 0.0118(9)
C00T 0.0321(11) 0.0246(11) 0.0265(11) 0.0119(9) 0.0068(9) 0.0124(9)
C00U 0.0422(13) 0.0254(11) 0.0265(11) 0.0116(9) 0.0129(10) 0.0083(10)
C00V 0.0376(12) 0.0205(11) 0.0250(11) 0.0078(9) 0.0117(9) 0.0074(9)
C00W 0.0323(11) 0.0255(11) 0.0263(11) 0.0086(9) 0.0025(9) 0.0020(9)
C00X 0.0422(13) 0.0267(12) 0.0211(11) 0.0086(9) 0.0059(9) 0.0121(10)
C00Y 0.0434(13) 0.0251(11) 0.0274(12) 0.0094(9) 0.0137(10) 0.0095(10)
C00Z 0.0304(11) 0.0262(11) 0.0299(12) 0.0133(9) 0.0082(9) 0.0106(9)
C010 0.0276(11) 0.0263(11) 0.0261(11) 0.0113(9) 0.0109(9) 0.0069(9)
C011 0.0388(12) 0.0259(11) 0.0206(10) 0.0087(9) 0.0066(9) 0.0124(10)
C012 0.0315(11) 0.0270(11) 0.0272(11) 0.0103(9) 0.0099(9) 0.0108(9)
C013 0.0354(12) 0.0289(12) 0.0262(11) 0.0133(9) 0.0146(9) 0.0111(10)
C014 0.0373(12) 0.0310(12) 0.0245(11) 0.0140(10) 0.0087(9) 0.0133(10)
C015 0.0262(10) 0.0265(11) 0.0262(11) 0.0100(9) 0.0045(9) 0.0034(9)
C016 0.0320(11) 0.0291(12) 0.0257(11) 0.0130(9) 0.0127(9) 0.0074(9)
C017 0.0360(12) 0.0275(12) 0.0263(11) 0.0134(10) 0.0044(9) 0.0038(10)
C018 0.0400(13) 0.0284(12) 0.0275(12) 0.0138(10) 0.0087(10) 0.0108(10)
C019 0.0337(12) 0.0259(11) 0.0253(11) 0.0068(9) 0.0018(9) 0.0036(9)
C01A 0.0375(12) 0.0288(12) 0.0241(11) 0.0102(9) 0.0071(9) 0.0066(10)
C01B 0.0280(11) 0.0256(11) 0.0262(11) 0.0107(9) 0.0046(9) 0.0027(9)
C01C 0.0289(11) 0.0264(11) 0.0305(12) 0.0113(10) 0.0069(9) 0.0042(9)
C01D 0.0372(12) 0.0305(12) 0.0289(12) 0.0135(10) 0.0130(10) 0.0125(10)
C01E 0.0422(13) 0.0334(13) 0.0266(12) 0.0144(10) 0.0101(10) 0.0119(11)
C01F 0.0345(12) 0.0285(12) 0.0256(11) 0.0105(9) 0.0018(9) 0.0060(10)
C01G 0.0384(12) 0.0241(11) 0.0282(12) 0.0106(9) 0.0052(10) 0.0081(10)
C01H 0.0363(12) 0.0290(12) 0.0278(11) 0.0140(10) 0.0080(9) 0.0077(10)
C01I 0.0387(13) 0.0301(12) 0.0333(12) 0.0182(10) 0.0101(10) 0.0109(10)
C01J 0.0448(13) 0.0271(12) 0.0258(11) 0.0095(10) 0.0083(10) 0.0124(10)
C01K 0.0422(13) 0.0261(12) 0.0303(12) 0.0088(10) 0.0068(10) 0.0086(10)
C01L 0.0456(14) 0.0263(12) 0.0292(12) 0.0117(10) 0.0059(10) 0.0061(10)
C01M 0.0403(13) 0.0312(13) 0.0270(12) 0.0096(10) 0.0083(10) 0.0074(10)
C01N 0.0290(11) 0.0308(12) 0.0284(11) 0.0147(10) 0.0082(9) 0.0095(9)
C01O 0.0543(15) 0.0229(11) 0.0238(11) 0.0088(9) 0.0097(10) 0.0088(11)
C01P 0.0447(14) 0.0323(13) 0.0258(12) 0.0100(10) 0.0101(10) 0.0090(11)
C01Q 0.0421(13) 0.0232(11) 0.0311(12) 0.0105(10) 0.0079(10) 0.0073(10)
C01R 0.0354(12) 0.0287(12) 0.0294(12) 0.0146(10) 0.0117(9) 0.0138(10)
C01S 0.0530(15) 0.0284(12) 0.0255(12) 0.0118(10) 0.0066(10) 0.0070(11)
C01T 0.0431(13) 0.0273(12) 0.0341(13) 0.0152(10) 0.0085(10) 0.0083(10)
C01U 0.0512(15) 0.0303(13) 0.0290(12) 0.0131(10) 0.0113(11) 0.0155(11)
C01V 0.0313(11) 0.0292(12) 0.0312(12) 0.0160(10) 0.0104(9) 0.0052(9)
C01W 0.0628(17) 0.0314(13) 0.0329(13) 0.0157(11) 0.0208(12) 0.0204(12)
C01X 0.0539(16) 0.0314(14) 0.0424(15) 0.0147(12) 0.0053(12) -0.0017(12)
C01Y 0.0454(14) 0.0389(14) 0.0420(14) 0.0236(12) 0.0144(12) 0.0059(12)
C01Z 0.0652(17) 0.0276(12) 0.0273(12) 0.0095(10) 0.0144(12) 0.0104(12)
C020 0.0513(15) 0.0280(13) 0.0347(13) 0.0107(11) 0.0072(11) 0.0028(11)
C021 0.0468(14) 0.0368(14) 0.0380(14) 0.0190(12) 0.0024(11) 0.0116(12)
O022 0.080(2) 0.080(2) 0.144(3) 0.037(2) 0.003(2) 0.0243(17)
C023 0.0554(16) 0.0340(14) 0.0301(13) 0.0112(11) -0.0017(11) 0.0058(12)
C024 0.0521(16) 0.0413(15) 0.0357(14) 0.0165(12) 0.0056(12) 0.0160(12)
C025 0.0598(17) 0.0338(14) 0.0367(14) 0.0074(12) 0.0069(12) 0.0062(13)
C026 0.0506(15) 0.0381(14) 0.0342(13) 0.0163(11) 0.0156(11) 0.0081(12)
C027 0.084(2) 0.0286(13) 0.0276(13) 0.0112(11) 0.0161(13) 0.0100(14)
C028 0.0679(18) 0.0283(13) 0.0337(13) 0.0098(11) 0.0144(12) 0.0167(12)
C029 0.073(2) 0.0345(14) 0.0415(15) 0.0149(12) 0.0181(14) 0.0223(14)
C02A 0.0668(19) 0.0424(15) 0.0341(14) 0.0142(12) 0.0213(13) 0.0200(14)
C02B 0.0590(17) 0.0389(15) 0.0321(14) 0.0084(12) 0.0011(12) 0.0081(13)
C02C 0.0584(17) 0.0355(14) 0.0386(14) 0.0092(12) 0.0174(13) 0.0169(13)
C02D 0.0702(19) 0.0334(14) 0.0317(13) 0.0097(11) 0.0159(13) 0.0159(13)
C02E 0.113(3) 0.0258(14) 0.0336(15) 0.0127(12) 0.0218(16) 0.0143(16)
C02F 0.082(2) 0.0316(15) 0.0473(17) 0.0144(13) 0.0167(16) -0.0089(15)
C02G 0.0520(16) 0.0390(15) 0.0491(16) 0.0185(13) 0.0074(13) 0.0143(13)
C02H 0.116(3) 0.0324(15) 0.0390(16) 0.0187(13) 0.0250(17) 0.0258(18)
C02I 0.0377(15) 0.084(2) 0.0514(18) 0.0314(17) 0.0172(13) 0.0158(15)
C02J 0.0661(19) 0.0329(14) 0.0412(15) 0.0147(12) 0.0063(13) -0.0011(13)
C02K 0.068(2) 0.0379(15) 0.0543(18) 0.0257(14) 0.0032(15) 0.0032(14)
C02L 0.092(3) 0.0450(18) 0.0483(18) 0.0226(15) 0.0085(17) 0.0326(18)
C02M 0.086(2) 0.0332(15) 0.0376(16) 0.0041(12) 0.0003(15) -0.0007(15)
C02N 0.081(2) 0.0485(18) 0.0361(15) 0.0189(13) 0.0052(15) 0.0046(16)
C02O 0.112(3) 0.0260(14) 0.0305(14) 0.0034(11) 0.0167(16) 0.0167(16)
C02P 0.0452(17) 0.086(3) 0.065(2) 0.043(2) 0.0078(15) 0.0041(17)
C02Q 0.0406(16) 0.059(2) 0.113(3) 0.046(2) 0.0241(18) 0.0122(15)
C02R 0.0632(19) 0.0522(18) 0.0531(18) 0.0291(15) 0.0116(15) 0.0229(15)
C02S 0.0428(17) 0.054(2) 0.113(3) 0.037(2) 0.0234(19) 0.0068(15)
C02T 0.0445(17) 0.086(3) 0.065(2) 0.039(2) 0.0126(15) 0.0219(17)
C02U 0.095(3) 0.062(2) 0.0543(19) 0.0357(17) 0.0172(18) 0.042(2)
C02V 0.087(2) 0.0455(17) 0.0438(17) 0.0128(14) 0.0299(16) 0.0329(17)
O02W 0.100(2) 0.090(2) 0.140(3) -0.022(2) 0.052(2) -0.031(2)
C02X 0.0462(17) 0.088(3) 0.0546(19) 0.0274(19) 0.0058(15) 0.0287(18)
C02Y 0.095(3) 0.0384(17) 0.060(2) 0.0260(15) 0.0122(19) -0.0027(17)
C02Z 0.082(2) 0.072(2) 0.0483(19) 0.0189(17) 0.0239(17) -0.0020(19)
C030 0.065(2) 0.066(2) 0.083(3) 0.044(2) 0.0188(19) 0.0254(18)
C031 0.078(2) 0.071(2) 0.064(2) 0.0462(18) 0.0421(18) 0.0311(18)
C032 0.115(3) 0.0393(17) 0.0509(18) 0.0202(14) 0.0338(19) 0.0381(18)
C033 0.148(4) 0.049(2) 0.0405(19) 0.0227(16) 0.034(2) 0.021(2)
C034 0.129(3) 0.0468(18) 0.0408(17) 0.0155(14) 0.041(2) 0.036(2)
C035 0.0507(18) 0.088(3) 0.059(2) 0.0268(19) 0.0014(15) 0.0221(18)
C036 0.0403(15) 0.073(2) 0.090(2) 0.056(2) 0.0199(16) 0.0255(16)
C037 0.104(3) 0.0445(18) 0.0535(19) 0.0162(15) 0.0357(19) 0.0298(18)
C038 0.168(5) 0.064(2) 0.0400(19) 0.0296(18) 0.039(3) 0.046(3)
C039 0.076(2) 0.077(2) 0.0385(16) 0.0285(16) 0.0047(15) 0.0144(19)
C03A 0.059(2) 0.062(2) 0.084(3) 0.024(2) 0.0082(19) 0.0167(17)
O03B 0.145(3) 0.123(3) 0.099(3) -0.005(2) 0.045(3) -0.038(3)
O03C 0.106(3) 0.166(4) 0.113(3) 0.047(3) 0.039(2) 0.030(3)
C03D 0.058(2) 0.066(2) 0.093(3) 0.034(2) 0.0341(19) 0.0137(17)
C03E 0.202(6) 0.0301(18) 0.0384(19) 0.0111(15) 0.034(3) 0.026(3)
C03F 0.058(2) 0.102(3) 0.082(3) 0.033(3) -0.010(2) 0.000(2)
C03G 0.057(2) 0.076(3) 0.072(2) 0.018(2) -0.0107(17) -0.024(2)
C03H 0.128(4) 0.059(2) 0.0390(18) 0.0196(16) -0.005(2) 0.016(2)
C03I 0.099(3) 0.0432(18) 0.0480(19) 0.0024(15) 0.0113(18) -0.0051(18)
C03J 0.065(2) 0.083(3) 0.081(3) 0.045(2) 0.025(2) 0.018(2)
C03K 0.067(2) 0.083(3) 0.060(2) 0.025(2) 0.0130(18) 0.014(2)
C03L 0.0483(18) 0.098(3) 0.113(3) 0.080(3) 0.021(2) 0.0210(19)
C03M 0.054(2) 0.091(3) 0.092(3) 0.058(3) 0.0083(19) 0.010(2)
C03N 0.057(2) 0.087(3) 0.092(3) 0.054(2) 0.030(2) 0.025(2)
C03O 0.074(3) 0.119(3) 0.085(3) 0.050(3) 0.054(2) 0.033(3)
C03P 0.158(4) 0.059(2) 0.056(2) 0.024(2) 0.056(3) 0.054(3)
C03Q 0.071(2) 0.057(2) 0.078(2) 0.0308(19) 0.0217(19) 0.0191(18)
C03R 0.126(4) 0.085(3) 0.063(3) 0.032(2) 0.050(3) 0.000(3)
C03S 0.065(2) 0.098(3) 0.088(3) 0.031(3) 0.006(2) 0.035(2)
C03T 0.063(2) 0.074(3) 0.116(4) 0.041(3) 0.015(2) 0.0303(17)
C03U 0.126(4) 0.098(3) 0.075(3) 0.061(3) 0.066(3) 0.050(3)
C03V 0.068(2) 0.065(3) 0.123(4) 0.021(3) 0.044(3) 0.002(2)
C03W 0.155(5) 0.0384(19) 0.055(2) -0.0007(17) 0.013(3) -0.005(2)
C03X 0.116(3) 0.082(3) 0.0388(18) 0.0303(18) 0.000(2) 0.020(2)
C03Y 0.068(2) 0.088(3) 0.090(3) 0.035(3) 0.002(2) -0.023(2)
C03Z 0.064(3) 0.154(5) 0.120(4) 0.107(4) 0.031(3) 0.036(3)
C040 0.087(3) 0.068(3) 0.080(3) 0.022(2) 0.002(2) -0.014(2)
C041 0.084(3) 0.132(5) 0.070(3) 0.040(3) -0.010(2) 0.000(3)
C042 0.051(2) 0.156(5) 0.091(3) 0.067(3) 0.003(2) 0.027(3)
C043 0.063(2) 0.112(4) 0.097(3) 0.027(3) 0.022(2) 0.005(2)
C044 0.055(2) 0.111(4) 0.085(3) 0.039(3) 0.011(2) -0.001(2)
C045 0.085(3) 0.158(5) 0.100(4) 0.088(4) 0.039(3) 0.059(3)
C046 0.080(3) 0.154(5) 0.062(3) 0.063(3) 0.002(2) -0.027(3)
C047 0.093(3) 0.092(4) 0.095(4) 0.008(3) 0.001(3) 0.001(3)
O048 0.095(3) 0.149(5) 0.252(7) -0.021(4) -0.012(4) 0.031(3)
C049 0.077(3) 0.105(3) 0.088(3) 0.052(3) 0.026(2) 0.032(2)
C04A 0.078(3) 0.114(4) 0.071(3) 0.016(3) 0.004(2) -0.011(3)
C04B 0.072(2) 0.066(2) 0.092(3) 0.021(2) 0.005(2) 0.0255(17)
C04D 0.123(4) 0.112(4) 0.083(3) 0.046(3) 0.013(3) 0.005(4)
C04E 0.074(3) 0.092(3) 0.083(3) 0.027(2) 0.016(2) -0.014(2)
C04F 0.074(3) 0.087(3) 0.080(3) 0.026(2) 0.010(2) -0.005(2)
C04G 0.116(5) 0.149(6) 0.133(5) 0.104(5) 0.060(4) 0.052(4)
C04H 0.102(4) 0.114(4) 0.088(3) -0.001(3) 0.038(3) -0.031(3)
C04I 0.061(3) 0.152(5) 0.084(3) 0.026(3) 0.014(2) 0.015(3)
C04J 0.080(3) 0.199(8) 0.156(6) 0.144(6) 0.009(4) -0.004(4)
C04K 0.076(3) 0.128(3) 0.095(3) 0.031(3) 0.014(3) 0.043(3)
C04O 0.099(5) 0.165(7) 0.158(7) 0.008(5) 0.012(4) 0.073(5)
C1 0.1047(19) 0.236(3) 0.148(2) 0.042(2) -0.0148(16) -0.020(2)
C4 0.1048(18) 0.236(3) 0.146(2) 0.041(2) -0.0136(16) -0.021(2)
C9 0.1066(19) 0.237(4) 0.145(2) 0.042(2) -0.0115(17) -0.019(2)
C11 0.107(2) 0.238(4) 0.145(3) 0.040(2) -0.0112(17) -0.018(2)
C14 0.106(2) 0.238(4) 0.145(3) 0.041(2) -0.0111(17) -0.019(2)
C8 0.1050(19) 0.238(4) 0.145(3) 0.041(2) -0.0112(17) -0.020(2)
C2 0.1034(19) 0.236(4) 0.145(2) 0.042(2) -0.0126(17) -0.021(2)
C5 0.105(2) 0.237(4) 0.152(3) 0.041(2) -0.0134(17) -0.018(2)
O6 0.116(2) 0.247(4) 0.172(3) 0.036(3) 0.001(2) -0.007(3)
C7 0.107(2) 0.239(4) 0.156(3) 0.040(2) -0.0103(18) -0.015(2)

loop_
_atom_type_symbol
_atom_type_description
_atom_type_scat_dispersion_real
_atom_type_scat_dispersion_imag
_atom_type_scat_source
C C 0.0181 0.0091 'International Tables Vol C Tables 4.2.6.8 and 6.1.1.4'
H H 0.0000 0.0000 'International Tables Vol C Tables 4.2.6.8 and 6.1.1.4'
O O 0.0492 0.0322 'International Tables Vol C Tables 4.2.6.8 and 6.1.1.4'
P P 0.2955 0.4335 'International Tables Vol C Tables 4.2.6.8 and 6.1.1.4'

loop_
_geom_angle_atom_site_label_1
_geom_angle_atom_site_label_2
_geom_angle_atom_site_label_3
_geom_angle
_geom_angle_site_symmetry_1
_geom_angle_site_symmetry_3
_geom_angle_publ_flag
O008 P001 O00G 103.84(9) . . ?
O008 P001 C01O 102.61(10) . . ?
O00G P001 C01O 102.50(10) . . ?
O00J P001 O008 115.27(10) . . ?
O00J P001 O00G 114.60(10) . . ?
O00J P001 C01O 116.24(12) . . ?
O009 P002 C01Q 101.06(10) . . ?
O00H P002 O009 103.52(9) . . ?
O00H P002 C01Q 103.67(11) . . ?
O00K P002 O009 114.19(10) . . ?
O00K P002 O00H 114.81(11) . . ?
O00K P002 C01Q 117.66(12) . . ?
O00D P003 C01U 100.44(10) . . ?
O00F P003 O00D 104.22(9) . . ?
O00F P003 C01U 103.38(11) . . ?
O00M P003 O00D 114.32(11) . . ?
O00M P003 O00F 115.23(10) . . ?
O00M P003 C01U 117.30(12) . . ?
O007 P004 O00A 103.98(9) . . ?
O007 P004 C01W 102.49(11) . . ?
O00A P004 C01W 101.48(10) . . ?
O00L P004 O007 115.39(10) . . ?
O00L P004 O00A 114.34(11) . . ?
O00L P004 C01W 117.22(13) . . ?
O00C P005 C027 101.83(11) . . ?
O00I P005 O00C 104.22(10) . . ?
O00I P005 C027 101.78(12) . . ?
O00N P005 O00C 115.03(11) . . ?
O00N P005 O00I 115.08(11) . . ?
O00N P005 C027 116.95(15) . . ?
O00B P006 O00E 103.78(10) . . ?
O00B P006 C01Z 102.20(11) . . ?
O00E P006 C01Z 103.84(11) . . ?
O00O P006 O00B 114.54(11) . . ?
O00O P006 O00E 114.65(12) . . ?
O00O P006 C01Z 116.18(13) . . ?
C00Q O007 P004 121.21(15) . . ?
C00V O008 P001 122.34(14) . . ?
C00P O009 P002 123.07(14) . . ?
C014 O00A P004 123.53(15) . . ?
C00X O00B P006 122.81(15) . . ?
C00Y O00C P005 122.43(15) . . ?
C00U O00D P003 123.84(15) . . ?
C01S O00E P006 119.09(16) . . ?
C017 O00F P003 120.19(15) . . ?
C011 O00G P001 119.69(14) . . ?
C01L O00H P002 119.15(15) . . ?
C01J O00I P005 122.35(15) . . ?
C010 C00P O009 118.4(2) . . ?
C01H C00P O009 116.0(2) . . ?
C01H C00P C010 125.3(2) . . ?
C015 C00Q O007 118.5(2) . . ?
C01M C00Q O007 116.0(2) . . ?
C01M C00Q C015 125.3(2) . . ?
C00V C00R C010 117.4(2) . . ?
C00V C00R C012 119.1(2) . . ?
C010 C00R C012 123.5(2) . . ?
C00T C00S C01F 122.9(2) . . ?
C00X C00S C00T 117.3(2) . . ?
C00X C00S C01F 119.6(2) . . ?
C00S C00T C012 123.4(2) . . ?
C011 C00T C00S 117.1(2) . . ?
C011 C00T C012 119.5(2) . . ?
C016 C00U O00D 118.5(2) . . ?
C01E C00U O00D 116.2(2) . . ?
C01E C00U C016 125.0(2) . . ?
C00R C00V O008 118.4(2) . . ?
C01A C00V O008 116.5(2) . . ?
C01A C00V C00R 125.0(2) . . ?
C019 C00W C01C 122.7(2) . . ?
C01L C00W C019 117.3(2) . . ?
C01L C00W C01C 119.9(2) . . ?
C00S C00X O00B 118.8(2) . . ?
C018 C00X O00B 115.8(2) . . ?
C018 C00X C00S 125.1(2) . . ?
C013 C00Y O00C 118.1(2) . . ?
C01P C00Y O00C 116.6(2) . . ?
C01P C00Y C013 125.1(2) . . ?
C014 C00Z C01N 120.1(2) . . ?
C014 C00Z C01R 117.0(2) . . ?
C01R C00Z C01N 122.8(2) . . ?
C00P C010 C00R 117.1(2) . . ?
C00P C010 C01C 119.3(2) . . ?
C00R C010 C01C 123.5(2) . . ?
C00T C011 O00G 118.1(2) . . ?
C01G C011 O00G 116.4(2) . . ?
C01G C011 C00T 125.3(2) . . ?
C00R C012 C00T 112.83(18) . . ?
C00R C012 H01A 109.0 . . ?
C00R C012 H01B 109.0 . . ?
C00T C012 H01A 109.0 . . ?
C00T C012 H01B 109.0 . . ?
H01A C012 H01B 107.8 . . ?
C00Y C013 C016 117.5(2) . . ?
C00Y C013 C01D 119.5(2) . . ?
C016 C013 C01D 122.9(2) . . ?
C00Z C014 O00A 118.2(2) . . ?
C01I C014 O00A 116.3(2) . . ?
C01I C014 C00Z 125.2(2) . . ?
C00Q C015 C01B 117.2(2) . . ?
C00Q C015 C01N 119.4(2) . . ?
C01B C015 C01N 123.2(2) . . ?
C00U C016 C013 117.2(2) . . ?
C00U C016 C01V 119.4(2) . . ?
C013 C016 C01V 123.3(2) . . ?
C01B C017 O00F 118.5(2) . . ?
C01B C017 C01K 125.5(2) . . ?
C01K C017 O00F 115.9(2) . . ?
C00X C018 C01G 117.5(2) . . ?
C00X C018 C026 121.0(2) . . ?
C01G C018 C026 121.5(2) . . ?
C00W C019 C01F 123.2(2) . . ?
C01S C019 C00W 117.1(2) . . ?
C01S C019 C01F 119.6(2) . . ?
C00V C01A C01H 117.4(2) . . ?
C00V C01A C023 121.7(2) . . ?
C01H C01A C023 121.0(2) . . ?
C015 C01B C01V 122.7(2) . . ?
C017 C01B C015 117.1(2) . . ?
C017 C01B C01V 120.0(2) . . ?
C00W C01C H01C 108.4 . . ?
C00W C01C H01D 108.4 . . ?
C010 C01C C00W 115.68(18) . . ?
C010 C01C H01C 108.4 . . ?
C010 C01C H01D 108.4 . . ?
H01C C01C H01D 107.4 . . ?
C013 C01D H01G 109.0 . . ?
C013 C01D H01H 109.0 . . ?
H01G C01D H01H 107.8 . . ?
C01R C01D C013 112.87(19) . . ?
C01R C01D H01G 109.0 . . ?
C01R C01D H01H 109.0 . . ?
C00U C01E C01P 117.6(2) . . ?
C00U C01E C024 120.7(2) . . ?
C01P C01E C024 121.6(2) . . ?
C00S C01F H01E 108.1 . . ?
C00S C01F H01F 108.1 . . ?
C019 C01F C00S 116.97(19) . . ?
C019 C01F H01E 108.1 . . ?
C019 C01F H01F 108.1 . . ?
H01E C01F H01F 107.3 . . ?
C011 C01G C018 117.4(2) . . ?
C011 C01G C020 121.8(2) . . ?
C018 C01G C020 120.8(2) . . ?
C00P C01H C01A 117.5(2) . . ?
C00P C01H C021 121.4(2) . . ?
C01A C01H C021 121.1(2) . . ?
C014 C01I C01T 117.6(2) . . ?
C014 C01I C01Y 120.6(2) . . ?
C01T C01I C01Y 121.8(2) . . ?
C01R C01J O00I 117.9(2) . . ?
C01T C01J O00I 116.7(2) . . ?
C01T C01J C01R 125.2(2) . . ?
C017 C01K C01M 117.1(2) . . ?
C017 C01K C029 121.0(2) . . ?
C01M C01K C029 121.9(2) . . ?
C00W C01L O00H 118.6(2) . . ?
C028 C01L O00H 115.9(2) . . ?
C028 C01L C00W 125.4(2) . . ?
C00Q C01M C01K 117.8(2) . . ?
C00Q C01M C02A 121.0(2) . . ?
C01K C01M C02A 121.2(2) . . ?
C00Z C01N C015 115.63(18) . . ?
C00Z C01N H01I 108.4 . . ?
C00Z C01N H01J 108.4 . . ?
C015 C01N H01I 108.4 . . ?
C015 C01N H01J 108.4 . . ?
H01I C01N H01J 107.4 . . ?
C025 C01O P001 117.7(2) . . ?
C025 C01O C02C 119.9(2) . . ?
C02C C01O P001 122.4(2) . . ?
C00Y C01P C01E 117.4(2) . . ?
C00Y C01P C02B 121.5(2) . . ?
C01E C01P C02B 121.1(2) . . ?
C01X C01Q P002 122.0(2) . . ?
C01X C01Q C02G 119.2(2) . . ?
C02G C01Q P002 118.5(2) . . ?
C00Z C01R C01D 123.1(2) . . ?
C01J C01R C00Z 117.2(2) . . ?
C01J C01R C01D 119.6(2) . . ?
C019 C01S O00E 118.8(2) . . ?
C02D C01S O00E 116.1(2) . . ?
C02D C01S C019 125.1(2) . . ?
C01I C01T C02J 121.2(2) . . ?
C01J C01T C01I 117.6(2) . . ?
C01J C01T C02J 121.2(2) . . ?
C02K C01U P003 122.3(2) . . ?
C02K C01U C02R 119.4(3) . . ?
C02R C01U P003 118.2(2) . . ?
C016 C01V H01K 108.4 . . ?
C016 C01V H01L 108.4 . . ?
C01B C01V C016 115.40(18) . . ?
C01B C01V H01K 108.4 . . ?
C01B C01V H01L 108.4 . . ?
H01K C01V H01L 107.5 . . ?
C02N C01W P004 122.1(2) . . ?
C02N C01W C031 118.8(3) . . ?
C031 C01W P004 119.1(3) . . ?
C01Q C01X H01X 120.1 . . ?
C02F C01X C01Q 119.8(3) . . ?
C02F C01X H01X 120.1 . . ?
C01I C01Y H01M 109.5 . . ?
C01I C01Y H01N 109.5 . . ?
C01I C01Y H01O 109.5 . . ?
H01M C01Y H01N 109.5 . . ?
H01M C01Y H01O 109.5 . . ?
H01N C01Y H01O 109.5 . . ?
C02Z C01Z P006 117.9(2) . . ?
C02Z C01Z C039 119.1(3) . . ?
C039 C01Z P006 122.9(2) . . ?
C01G C020 H02A 109.5 . . ?
C01G C020 H02B 109.5 . . ?
C01G C020 H02C 109.5 . . ?
H02A C020 H02B 109.5 . . ?
H02A C020 H02C 109.5 . . ?
H02B C020 H02C 109.5 . . ?
C01H C021 H02D 109.5 . . ?
C01H C021 H02E 109.5 . . ?
C01H C021 H02F 109.5 . . ?
H02D C021 H02E 109.5 . . ?
H02D C021 H02F 109.5 . . ?
H02E C021 H02F 109.5 . . ?
C01A C023 H02G 109.5 . . ?
C01A C023 H02H 109.5 . . ?
C01A C023 H02I 109.5 . . ?
H02G C023 H02H 109.5 . . ?
H02G C023 H02I 109.5 . . ?
H02H C023 H02I 109.5 . . ?
C01E C024 H02T 109.5 . . ?
C01E C024 H02U 109.5 . . ?
C01E C024 H02W 109.5 . . ?
H02T C024 H02U 109.5 . . ?
H02T C024 H02W 109.5 . . ?
H02U C024 H02W 109.5 . . ?
C01O C025 H025 120.1 . . ?
C01O C025 C02M 119.9(3) . . ?
C02M C025 H025 120.1 . . ?
C018 C026 H02J 109.5 . . ?
C018 C026 H02K 109.5 . . ?
C018 C026 H02L 109.5 . . ?
H02J C026 H02K 109.5 . . ?
H02J C026 H02L 109.5 . . ?
H02K C026 H02L 109.5 . . ?
C037 C027 P005 122.6(3) . . ?
C037 C027 C03I 119.0(3) . . ?
C03I C027 P005 118.4(3) . . ?
C01L C028 C02D 117.3(2) . . ?
C01L C028 C032 121.0(2) . . ?
C02D C028 C032 121.7(2) . . ?
C01K C029 H02X 109.5 . . ?
C01K C029 H02Y 109.5 . . ?
C01K C029 H 109.5 . . ?
H02X C029 H02Y 109.5 . . ?
H02X C029 H 109.5 . . ?
H02Y C029 H 109.5 . . ?
C01M C02A H02 109.5 . . ?
C01M C02A HA 109.5 . . ?
C01M C02A HB 109.5 . . ?
H02 C02A HA 109.5 . . ?
H02 C02A HB 109.5 . . ?
HA C02A HB 109.5 . . ?
C01P C02B H1 109.5 . . ?
C01P C02B HC 109.5 . . ?
C01P C02B HD 109.5 . . ?
H1 C02B HC 109.5 . . ?
H1 C02B HD 109.5 . . ?
HC C02B HD 109.5 . . ?
C01O C02C H02M 120.2 . . ?
C01O C02C C02V 119.5(3) . . ?
C02V C02C H02M 120.2 . . ?
C01S C02D C028 118.0(2) . . ?
C01S C02D C034 120.3(3) . . ?
C028 C02D C034 121.7(3) . . ?
C02F C02E H02N 119.9 . . ?
C02F C02E C02L 120.2(3) . . ?
C02L C02E H02N 119.9 . . ?
C01X C02F H02O 119.7 . . ?
C02E C02F C01X 120.7(3) . . ?
C02E C02F H02O 119.7 . . ?
C01Q C02G H02P 120.0 . . ?
C02L C02G C01Q 120.0(3) . . ?
C02L C02G H02P 120.0 . . ?
C02U C02H H2 119.9 . . ?
C02Y C02H H2 119.9 . . ?
C02Y C02H C02U 120.2(3) . . ?
C02P C02I C02X 122.3(3) . . ?
C035 C02I C02P 117.4(4) . . ?
C035 C02I C02X 120.3(3) . . ?
C01T C02J H3 109.5 . . ?
C01T C02J HE 109.5 . . ?
C01T C02J HF 109.5 . . ?
H3 C02J HE 109.5 . . ?
H3 C02J HF 109.5 . . ?
HE C02J HF 109.5 . . ?
C01U C02K H4 120.1 . . ?
C01U C02K C02Y 119.8(3) . . ?
C02Y C02K H4 120.1 . . ?
C02E C02L C02G 120.1(3) . . ?
C02E C02L H02Q 120.0 . . ?
C02G C02L H02Q 120.0 . . ?
C025 C02M H02R 120.0 . . ?
C02O C02M C025 119.9(3) . . ?
C02O C02M H02R 120.0 . . ?
C01W C02N H5 120.0 . . ?
C01W C02N C03H 120.1(3) . . ?
C03H C02N H5 120.0 . . ?
C02M C02O H02S 119.7 . . ?
C02V C02O C02M 120.5(3) . . ?
C02V C02O H02S 119.7 . . ?
C02I C02P H9 119.9 . . ?
C03M C02P C02I 120.2(4) . . ?
C03M C02P H9 119.9 . . ?
C02S C02Q H12 115.9 . . ?
C02S C02Q C036 128.2(3) . . ?
C036 C02Q H12 115.9 . . ?
C01U C02R H6 120.0 . . ?
C02U C02R C01U 119.9(3) . . ?
C02U C02R H6 120.0 . . ?
C02Q C02S H13 119.2 . . ?
C02Q C02S C03V 121.5(3) . . ?
C03V C02S H13 119.2 . . ?
C02X C02T H10 119.3 . . ?
C02X C02T C03S 121.3(3) . . ?
C03S C02T H10 119.3 . . ?
C02H C02U C02R 120.1(3) . . ?
C02H C02U H7 120.0 . . ?
C02R C02U H7 120.0 . . ?
C02C C02V H02V 119.8 . . ?
C02O C02V C02C 120.3(3) . . ?
C02O C02V H02V 119.8 . . ?
C02I C02X H11 115.7 . . ?
C02T C02X C02I 128.6(3) . . ?
C02T C02X H11 115.7 . . ?
C02H C02Y C02K 120.6(3) . . ?
C02H C02Y H8 119.7 . . ?
C02K C02Y H8 119.7 . . ?
C01Z C02Z H02Z 120.1 . . ?
C01Z C02Z C03R 119.8(4) . . ?
C03R C02Z H02Z 120.1 . . ?
C03A C030 H030 121.7 . . ?
C03A C030 C03Q 116.6(4) . . ?
C03Q C030 H030 121.7 . . ?
C01W C031 H031 120.1 . . ?
C03U C031 C01W 119.8(4) . . ?
C03U C031 H031 120.1 . . ?
C028 C032 H03A 109.5 . . ?
C028 C032 H03B 109.5 . . ?
C028 C032 H03C 109.5 . . ?
H03A C032 H03B 109.5 . . ?
H03A C032 H03C 109.5 . . ?
H03B C032 H03C 109.5 . . ?
C03R C033 H033 119.8 . . ?
C03R C033 C03X 120.5(3) . . ?
C03X C033 H033 119.8 . . ?
C02D C034 H03D 109.5 . . ?
C02D C034 H03E 109.5 . . ?
C02D C034 H03F 109.5 . . ?
H03D C034 H03E 109.5 . . ?
H03D C034 H03F 109.5 . . ?
H03E C034 H03F 109.5 . . ?
C02I C035 H035 119.4 . . ?
C03K C035 C02I 121.2(3) . . ?
C03K C035 H035 119.4 . . ?
C03L C036 C02Q 122.7(4) . . ?
C03L C036 C03N 118.0(4) . . ?
C03N C036 C02Q 119.3(3) . . ?
C027 C037 H037 120.1 . . ?
C027 C037 C03P 119.7(4) . . ?
C03P C037 H037 120.1 . . ?
C03H C038 H038 119.8 . . ?
C03U C038 H038 119.8 . . ?
C03U C038 C03H 120.4(3) . . ?
C01Z C039 H039 120.2 . . ?
C01Z C039 C03X 119.6(4) . . ?
C03X C039 H039 120.2 . . ?
C030 C03A H03O 117.0 . . ?
C030 C03A C04B 126.0(4) . . ?
C04B C03A H03O 117.0 . . ?
C03Q C03D H03Q 119.4 . . ?
C03Q C03D C03T 121.1(4) . . ?
C03T C03D H03Q 119.4 . . ?
C03P C03E H03G 119.9 . . ?
C03W C03E H03G 119.9 . . ?
C03W C03E C03P 120.2(4) . . ?
C03G C03F H03Y 119.9 . . ?
C03G C03F C041 120.2(5) . . ?
C041 C03F H03Y 119.9 . . ?
C03F C03G C03Y 121.7(5) . . ?
C03F C03G C040 118.6(4) . . ?
C040 C03G C03Y 119.6(4) . . ?
C02N C03H H03H 120.0 . . ?
C038 C03H C02N 120.0(4) . . ?
C038 C03H H03H 120.0 . . ?
C027 C03I H03I 120.1 . . ?
C027 C03I C03W 119.7(4) . . ?
C03W C03I H03I 120.1 . . ?
C03K C03J H03J 120.0 . . ?
C03M C03J H03J 120.0 . . ?
C03M C03J C03K 119.9(4) . . ?
C035 C03K C03J 120.2(4) . . ?
C035 C03K H03K 119.9 . . ?
C03J C03K H03K 119.9 . . ?
C036 C03L H03L 119.5 . . ?
C03Z C03L C036 120.9(5) . . ?
C03Z C03L H03L 119.5 . . ?
C02P C03M H03M 119.5 . . ?
C03J C03M C02P 121.0(4) . . ?
C03J C03M H03M 119.5 . . ?
C036 C03N H03N 119.7 . . ?
C049 C03N C036 120.6(4) . . ?
C049 C03N H03N 119.7 . . ?
C042 C03O C04K 121.3(5) . . ?
C046 C03O C042 117.5(5) . . ?
C046 C03O C04K 121.2(5) . . ?
C037 C03P H03P 119.8 . . ?
C03E C03P C037 120.4(4) . . ?
C03E C03P H03P 119.8 . . ?
C03D C03Q C030 117.9(4) . . ?
C03D C03Q C04E 120.6(4) . . ?
C04E C03Q C030 121.4(4) . . ?
C02Z C03R H03R 119.8 . . ?
C033 C03R C02Z 120.3(4) . . ?
C033 C03R H03R 119.8 . . ?
O022 C03S C02T 127.1(4) . . ?
O022 C03S H03S 116.4 . . ?
C02T C03S H03S 116.4 . . ?
C03D C03T H03T 120.1 . . ?
C04B C03T C03D 119.8(5) . . ?
C04B C03T H03T 120.1 . . ?
C031 C03U H03U 119.6 . . ?
C038 C03U C031 120.9(4) . . ?
C038 C03U H03U 119.6 . . ?
C02S C03V H03V 117.6 . . ?
O02W C03V C02S 124.9(4) . . ?
O02W C03V H03V 117.6 . . ?
C03E C03W C03I 120.9(5) . . ?
C03E C03W H03W 119.6 . . ?
C03I C03W H03W 119.6 . . ?
C033 C03X C039 120.7(4) . . ?
C033 C03X H03X 119.7 . . ?
C039 C03X H03X 119.7 . . ?
C03G C03Y H03 115.2 . . ?
C044 C03Y C03G 129.7(5) . . ?
C044 C03Y H03 115.2 . . ?
C03L C03Z H03Z 119.7 . . ?
C045 C03Z C03L 120.5(4) . . ?
C045 C03Z H03Z 119.7 . . ?
C03G C040 H040 119.4 . . ?
C047 C040 C03G 121.2(5) . . ?
C047 C040 H040 119.4 . . ?
C03F C041 H041 119.9 . . ?
C04A C041 C03F 120.2(5) . . ?
C04A C041 H041 119.9 . . ?
C03O C042 H042 120.9 . . ?
C04D C042 C03O 118.1(4) . . ?
C04D C042 H042 120.9 . . ?
O03C C043 H043 117.4 . . ?
O03C C043 C044 125.3(6) . . ?
C044 C043 H043 117.4 . . ?
C03Y C044 C043 121.1(5) . . ?
C03Y C044 H044 119.5 . . ?
C043 C044 H044 119.5 . . ?
C03Z C045 H045 119.4 . . ?
C03Z C045 C049 121.1(5) . . ?
C049 C045 H045 119.4 . . ?
C03O C046 H046 119.8 . . ?
C04J C046 C03O 120.3(5) . . ?
C04J C046 H046 119.8 . . ?
C040 C047 H047 119.6 . . ?
C040 C047 C04A 120.7(6) . . ?
C04A C047 H047 119.6 . . ?
C03N C049 C045 118.7(5) . . ?
C03N C049 H049 120.6 . . ?
C045 C049 H049 120.6 . . ?
C041 C04A C047 119.0(5) . . ?
C041 C04A H04A 120.5 . . ?
C047 C04A H04A 120.5 . . ?
C03A C04B H04B 120.7 . . ?
C03T C04B C03A 118.5(4) . . ?
C03T C04B H04B 120.7 . . ?
C042 C04D H04D 119.7 . . ?
C04G C04D C042 120.5(6) . . ?
C04G C04D H04D 119.7 . . ?
C03Q C04E H04E 115.4 . . ?
C04F C04E C03Q 129.2(4) . . ?
C04F C04E H04E 115.4 . . ?
C04E C04F H04F 119.4 . . ?
C04E C04F C04H 121.3(4) . . ?
C04H C04F H04F 119.4 . . ?
C04D C04G H04G 119.8 . . ?
C04J C04G C04D 120.4(7) . . ?
C04J C04G H04G 119.8 . . ?
O03B C04H C04F 125.5(5) . . ?
O03B C04H H04H 117.3 . . ?
C04F C04H H04H 117.3 . . ?
C04K C04I H04I 118.6 . . ?
C04K C04I C04O 122.7(6) . . ?
C04O C04I H04I 118.6 . . ?
C046 C04J C04G 123.1(6) . . ?
C046 C04J H04J 118.4 . . ?
C04G C04J H04J 118.4 . . ?
C03O C04K H04K 115.4 . . ?
C04I C04K C03O 129.2(5) . . ?
C04I C04K H04K 115.4 . . ?
O048 C04O C04I 126.1(7) . . ?
O048 C04O H04O 116.9 . . ?
C04I C04O H04O 116.9 . . ?
C4 C1 H1A 121.0 . . ?
C5 C1 H1A 121.0 . . ?
C5 C1 C4 118.0(10) . . ?
C9 C4 C1 114.5(7) . . ?
C9 C4 C2 120.0 . . ?
C2 C4 C1 125.4(7) . . ?
C4 C9 H9A 120.0 . . ?
C11 C9 C4 120.0 . . ?
C11 C9 H9A 120.0 . . ?
C9 C11 H11A 120.0 . . ?
C9 C11 C14 120.0 . . ?
C14 C11 H11A 120.0 . . ?
C11 C14 H14 120.0 . . ?
C8 C14 C11 120.0 . . ?
C8 C14 H14 120.0 . . ?
C14 C8 H8A 120.0 . . ?
C14 C8 C2 120.0 . . ?
C2 C8 H8A 120.0 . . ?
C4 C2 H2A 120.0 . . ?
C8 C2 C4 120.0 . . ?
C8 C2 H2A 120.0 . . ?
C1 C5 H5A 123.8 . . ?
C1 C5 C7 112.5(11) . . ?
C7 C5 H5A 123.8 . . ?
C5 C7 H7A 113.6 . . ?
O6 C7 C5 132.7(10) . . ?
O6 C7 H7A 113.6 . . ?

loop_
_geom_bond_atom_site_label_1
_geom_bond_atom_site_label_2
_geom_bond_distance
_geom_bond_site_symmetry_2
_geom_bond_publ_flag
P001 O008 1.5869(17) . ?
P001 O00G 1.5913(17) . ?
P001 O00J 1.4601(18) . ?
P001 C01O 1.779(2) . ?
P002 O009 1.5914(17) . ?
P002 O00H 1.5881(18) . ?
P002 O00K 1.4611(19) . ?
P002 C01Q 1.768(2) . ?
P003 O00D 1.5925(18) . ?
P003 O00F 1.5840(17) . ?
P003 O00M 1.461(2) . ?
P003 C01U 1.778(3) . ?
P004 O007 1.5895(17) . ?
P004 O00A 1.5903(17) . ?
P004 O00L 1.4572(19) . ?
P004 C01W 1.774(3) . ?
P005 O00C 1.5905(18) . ?
P005 O00I 1.5861(19) . ?
P005 O00N 1.457(2) . ?
P005 C027 1.775(3) . ?
P006 O00B 1.5846(18) . ?
P006 O00E 1.5879(19) . ?
P006 O00O 1.463(2) . ?
P006 C01Z 1.775(3) . ?
O007 C00Q 1.413(3) . ?
O008 C00V 1.415(3) . ?
O009 C00P 1.410(3) . ?
O00A C014 1.414(3) . ?
O00B C00X 1.410(3) . ?
O00C C00Y 1.413(3) . ?
O00D C00U 1.411(3) . ?
O00E C01S 1.415(3) . ?
O00F C017 1.419(3) . ?
O00G C011 1.418(3) . ?
O00H C01L 1.417(3) . ?
O00I C01J 1.416(3) . ?
C00P C010 1.395(3) . ?
C00P C01H 1.383(3) . ?
C00Q C015 1.391(3) . ?
C00Q C01M 1.385(3) . ?
C00R C00V 1.399(3) . ?
C00R C010 1.402(3) . ?
C00R C012 1.520(3) . ?
C00S C00T 1.404(3) . ?
C00S C00X 1.393(3) . ?
C00S C01F 1.528(3) . ?
C00T C011 1.394(3) . ?
C00T C012 1.521(3) . ?
C00U C016 1.394(3) . ?
C00U C01E 1.390(3) . ?
C00V C01A 1.386(3) . ?
C00W C019 1.404(3) . ?
C00W C01C 1.527(3) . ?
C00W C01L 1.396(3) . ?
C00X C018 1.387(3) . ?
C00Y C013 1.395(3) . ?
C00Y C01P 1.388(4) . ?
C00Z C014 1.397(3) . ?
C00Z C01N 1.519(3) . ?
C00Z C01R 1.409(3) . ?
C010 C01C 1.523(3) . ?
C011 C01G 1.386(3) . ?
C012 H01A 0.9900 . ?
C012 H01B 0.9900 . ?
C013 C016 1.405(3) . ?
C013 C01D 1.523(3) . ?
C014 C01I 1.389(3) . ?
C015 C01B 1.408(3) . ?
C015 C01N 1.526(3) . ?
C016 C01V 1.523(3) . ?
C017 C01B 1.391(3) . ?
C017 C01K 1.391(3) . ?
C018 C01G 1.399(3) . ?
C018 C026 1.504(3) . ?
C019 C01F 1.520(3) . ?
C019 C01S 1.396(3) . ?
C01A C01H 1.406(3) . ?
C01A C023 1.506(3) . ?
C01B C01V 1.521(3) . ?
C01C H01C 0.9900 . ?
C01C H01D 0.9900 . ?
C01D H01G 0.9900 . ?
C01D H01H 0.9900 . ?
C01D C01R 1.520(3) . ?
C01E C01P 1.403(3) . ?
C01E C024 1.506(3) . ?
C01F H01E 0.9900 . ?
C01F H01F 0.9900 . ?
C01G C020 1.507(3) . ?
C01H C021 1.504(3) . ?
C01I C01T 1.397(3) . ?
C01I C01Y 1.505(3) . ?
C01J C01R 1.397(3) . ?
C01J C01T 1.384(3) . ?
C01K C01M 1.401(3) . ?
C01K C029 1.507(4) . ?
C01L C028 1.384(4) . ?
C01M C02A 1.505(3) . ?
C01N H01I 0.9900 . ?
C01N H01J 0.9900 . ?
C01O C025 1.383(4) . ?
C01O C02C 1.386(4) . ?
C01P C02B 1.504(4) . ?
C01Q C01X 1.387(4) . ?
C01Q C02G 1.397(4) . ?
C01S C02D 1.385(4) . ?
C01T C02J 1.512(4) . ?
C01U C02K 1.381(4) . ?
C01U C02R 1.387(4) . ?
C01V H01K 0.9900 . ?
C01V H01L 0.9900 . ?
C01W C02N 1.375(4) . ?
C01W C031 1.386(4) . ?
C01X H01X 0.9500 . ?
C01X C02F 1.380(4) . ?
C01Y H01M 0.9800 . ?
C01Y H01N 0.9800 . ?
C01Y H01O 0.9800 . ?
C01Z C02Z 1.375(5) . ?
C01Z C039 1.379(4) . ?
C020 H02A 0.9800 . ?
C020 H02B 0.9800 . ?
C020 H02C 0.9800 . ?
C021 H02D 0.9800 . ?
C021 H02E 0.9800 . ?
C021 H02F 0.9800 . ?
O022 C03S 1.207(5) . ?
C023 H02G 0.9800 . ?
C023 H02H 0.9800 . ?
C023 H02I 0.9800 . ?
C024 H02T 0.9800 . ?
C024 H02U 0.9800 . ?
C024 H02W 0.9800 . ?
C025 H025 0.9500 . ?
C025 C02M 1.390(4) . ?
C026 H02J 0.9800 . ?
C026 H02K 0.9800 . ?
C026 H02L 0.9800 . ?
C027 C037 1.377(5) . ?
C027 C03I 1.380(5) . ?
C028 C02D 1.396(4) . ?
C028 C032 1.514(4) . ?
C029 H02X 0.9800 . ?
C029 H02Y 0.9800 . ?
C029 H 0.9800 . ?
C02A H02 0.9800 . ?
C02A HA 0.9800 . ?
C02A HB 0.9800 . ?
C02B H1 0.9800 . ?
C02B HC 0.9800 . ?
C02B HD 0.9800 . ?
C02C H02M 0.9500 . ?
C02C C02V 1.388(4) . ?
C02D C034 1.511(4) . ?
C02E H02N 0.9500 . ?
C02E C02F 1.370(5) . ?
C02E C02L 1.373(5) . ?
C02F H02O 0.9500 . ?
C02G H02P 0.9500 . ?
C02G C02L 1.382(4) . ?
C02H H2 0.9500 . ?
C02H C02U 1.375(5) . ?
C02H C02Y 1.358(5) . ?
C02I C02P 1.412(5) . ?
C02I C02X 1.461(5) . ?
C02I C035 1.394(5) . ?
C02J H3 0.9800 . ?
C02J HE 0.9800 . ?
C02J HF 0.9800 . ?
C02K H4 0.9500 . ?
C02K C02Y 1.389(4) . ?
C02L H02Q 0.9500 . ?
C02M H02R 0.9500 . ?
C02M C02O 1.371(5) . ?
C02N H5 0.9500 . ?
C02N C03H 1.386(4) . ?
C02O H02S 0.9500 . ?
C02O C02V 1.368(5) . ?
C02P H9 0.9500 . ?
C02P C03M 1.367(6) . ?
C02Q H12 0.9500 . ?
C02Q C02S 1.348(5) . ?
C02Q C036 1.437(5) . ?
C02R H6 0.9500 . ?
C02R C02U 1.386(5) . ?
C02S H13 0.9500 . ?
C02S C03V 1.432(6) . ?
C02T H10 0.9500 . ?
C02T C02X 1.313(5) . ?
C02T C03S 1.440(6) . ?
C02U H7 0.9500 . ?
C02V H02V 0.9500 . ?
O02W C03V 1.203(5) . ?
C02X H11 0.9500 . ?
C02Y H8 0.9500 . ?
C02Z H02Z 0.9500 . ?
C02Z C03R 1.393(5) . ?
C030 H030 0.9500 . ?
C030 C03A 1.348(6) . ?
C030 C03Q 1.449(5) . ?
C031 H031 0.9500 . ?
C031 C03U 1.380(5) . ?
C032 H03A 0.9800 . ?
C032 H03B 0.9800 . ?
C032 H03C 0.9800 . ?
C033 H033 0.9500 . ?
C033 C03R 1.345(7) . ?
C033 C03X 1.350(6) . ?
C034 H03D 0.9800 . ?
C034 H03E 0.9800 . ?
C034 H03F 0.9800 . ?
C035 H035 0.9500 . ?
C035 C03K 1.367(6) . ?
C036 C03L 1.394(5) . ?
C036 C03N 1.400(6) . ?
C037 H037 0.9500 . ?
C037 C03P 1.389(5) . ?
C038 H038 0.9500 . ?
C038 C03H 1.362(6) . ?
C038 C03U 1.342(7) . ?
C039 H039 0.9500 . ?
C039 C03X 1.386(5) . ?
C03A H03O 0.9500 . ?
C03A C04B 1.352(6) . ?
O03B C04H 1.213(6) . ?
O03C C043 1.212(6) . ?
C03D H03Q 0.9500 . ?
C03D C03Q 1.374(5) . ?
C03D C03T 1.420(6) . ?
C03E H03G 0.9500 . ?
C03E C03P 1.357(7) . ?
C03E C03W 1.340(7) . ?
C03F H03Y 0.9500 . ?
C03F C03G 1.379(6) . ?
C03F C041 1.401(7) . ?
C03G C03Y 1.466(6) . ?
C03G C040 1.383(7) . ?
C03H H03H 0.9500 . ?
C03I H03I 0.9500 . ?
C03I C03W 1.387(5) . ?
C03J H03J 0.9500 . ?
C03J C03K 1.375(5) . ?
C03J C03M 1.364(6) . ?
C03K H03K 0.9500 . ?
C03L H03L 0.9500 . ?
C03L C03Z 1.366(7) . ?
C03M H03M 0.9500 . ?
C03N H03N 0.9500 . ?
C03N C049 1.385(6) . ?
C03O C042 1.422(7) . ?
C03O C046 1.388(7) . ?
C03O C04K 1.433(7) . ?
C03P H03P 0.9500 . ?
C03Q C04E 1.410(6) . ?
C03R H03R 0.9500 . ?
C03S H03S 0.9500 . ?
C03T H03T 0.9500 . ?
C03T C04B 1.342(6) . ?
C03U H03U 0.9500 . ?
C03V H03V 0.9500 . ?
C03W H03W 0.9500 . ?
C03X H03X 0.9500 . ?
C03Y H03 0.9500 . ?
C03Y C044 1.335(6) . ?
C03Z H03Z 0.9500 . ?
C03Z C045 1.347(8) . ?
C040 H040 0.9500 . ?
C040 C047 1.353(7) . ?
C041 H041 0.9500 . ?
C041 C04A 1.365(7) . ?
C042 H042 0.9500 . ?
C042 C04D 1.372(8) . ?
C043 H043 0.9500 . ?
C043 C044 1.441(6) . ?
C044 H044 0.9500 . ?
C045 H045 0.9500 . ?
C045 C049 1.393(6) . ?
C046 H046 0.9500 . ?
C046 C04J 1.309(9) . ?
C047 H047 0.9500 . ?
C047 C04A 1.394(8) . ?
O048 C04O 1.224(9) . ?
C049 H049 0.9500 . ?
C04A H04A 0.9500 . ?
C04B H04B 0.9500 . ?
C04D H04D 0.9500 . ?
C04D C04G 1.345(8) . ?
C04E H04E 0.9500 . ?
C04E C04F 1.346(6) . ?
C04F H04F 0.9500 . ?
C04F C04H 1.438(6) . ?
C04G H04G 0.9500 . ?
C04G C04J 1.313(9) . ?
C04H H04H 0.9500 . ?
C04I H04I 0.9500 . ?
C04I C04K 1.368(7) . ?
C04I C04O 1.445(10) . ?
C04J H04J 0.9500 . ?
C04K H04K 0.9500 . ?
C04O H04O 0.9500 . ?
C1 H1A 0.9500 . ?
C1 C4 1.438(11) . ?
C1 C5 1.302(11) . ?
C4 C9 1.3900 . ?
C4 C2 1.3900 . ?
C9 H9A 0.9500 . ?
C9 C11 1.3900 . ?
C11 H11A 0.9500 . ?
C11 C14 1.3900 . ?
C14 H14 0.9500 . ?
C14 C8 1.3900 . ?
C8 H8A 0.9500 . ?
C8 C2 1.3900 . ?
C2 H2A 0.9500 . ?
C5 H5A 0.9500 . ?
C5 C7 1.485(12) . ?
O6 C7 1.393(10) . ?
C7 H7A 0.9500 . ?

loop_
_geom_torsion_atom_site_label_1
_geom_torsion_atom_site_label_2
_geom_torsion_atom_site_label_3
_geom_torsion_atom_site_label_4
_geom_torsion
_geom_torsion_site_symmetry_1
_geom_torsion_site_symmetry_2
_geom_torsion_site_symmetry_3
_geom_torsion_site_symmetry_4
_geom_torsion_publ_flag
P001 O008 C00V C00R 85.6(2) . . . . ?
P001 O008 C00V C01A -98.3(2) . . . . ?
P001 O00G C011 C00T -86.7(2) . . . . ?
P001 O00G C011 C01G 96.9(2) . . . . ?
P001 C01O C025 C02M -179.1(2) . . . . ?
P001 C01O C02C C02V 178.9(2) . . . . ?
P002 O009 C00P C010 -83.4(2) . . . . ?
P002 O009 C00P C01H 101.8(2) . . . . ?
P002 O00H C01L C00W 80.9(3) . . . . ?
P002 O00H C01L C028 -102.8(2) . . . . ?
P002 C01Q C01X C02F 173.0(2) . . . . ?
P002 C01Q C02G C02L -173.3(2) . . . . ?
P003 O00D C00U C016 82.9(3) . . . . ?
P003 O00D C00U C01E -103.0(2) . . . . ?
P003 O00F C017 C01B -82.1(2) . . . . ?
P003 O00F C017 C01K 101.8(2) . . . . ?
P003 C01U C02K C02Y -173.5(3) . . . . ?
P003 C01U C02R C02U 173.6(2) . . . . ?
P004 O007 C00Q C015 83.3(2) . . . . ?
P004 O007 C00Q C01M -101.6(2) . . . . ?
P004 O00A C014 C00Z -82.9(2) . . . . ?
P004 O00A C014 C01I 103.1(2) . . . . ?
P004 C01W C02N C03H 177.7(3) . . . . ?
P004 C01W C031 C03U -178.4(3) . . . . ?
P005 O00C C00Y C013 -86.0(3) . . . . ?
P005 O00C C00Y C01P 98.7(2) . . . . ?
P005 O00I C01J C01R 86.0(3) . . . . ?
P005 O00I C01J C01T -98.9(2) . . . . ?
P005 C027 C037 C03P 179.3(3) . . . . ?
P005 C027 C03I C03W -179.2(3) . . . . ?
P006 O00B C00X C00S 80.9(3) . . . . ?
P006 O00B C00X C018 -104.6(2) . . . . ?
P006 O00E C01S C019 -80.1(3) . . . . ?
P006 O00E C01S C02D 103.0(3) . . . . ?
P006 C01Z C02Z C03R 179.1(3) . . . . ?
P006 C01Z C039 C03X -178.9(3) . . . . ?
O007 P004 O00A C014 89.67(18) . . . . ?
O007 P004 C01W C02N 28.1(3) . . . . ?
O007 P004 C01W C031 -153.0(2) . . . . ?
O007 C00Q C015 C01B 174.17(19) . . . . ?
O007 C00Q C015 C01N -2.1(3) . . . . ?
O007 C00Q C01M C01K -173.6(2) . . . . ?
O007 C00Q C01M C02A 5.3(4) . . . . ?
O008 P001 O00G C011 89.50(17) . . . . ?
O008 P001 C01O C025 -130.2(2) . . . . ?
O008 P001 C01O C02C 50.8(2) . . . . ?
O008 C00V C01A C01H -172.6(2) . . . . ?
O008 C00V C01A C023 6.0(3) . . . . ?
O009 P002 O00H C01L -92.87(18) . . . . ?
O009 P002 C01Q C01X -74.8(2) . . . . ?
O009 P002 C01Q C02G 99.3(2) . . . . ?
O009 C00P C010 C00R -170.61(19) . . . . ?
O009 C00P C010 C01C 6.2(3) . . . . ?
O009 C00P C01H C01A 169.6(2) . . . . ?
O009 C00P C01H C021 -11.2(3) . . . . ?
O00A P004 O007 C00Q -91.04(18) . . . . ?
O00A P004 C01W C02N -79.3(3) . . . . ?
O00A P004 C01W C031 99.7(2) . . . . ?
O00A C014 C01I C01T 168.3(2) . . . . ?
O00A C014 C01I C01Y -12.0(3) . . . . ?
O00B P006 O00E C01S 94.51(19) . . . . ?
O00B P006 C01Z C02Z -103.4(3) . . . . ?
O00B P006 C01Z C039 75.0(3) . . . . ?
O00B C00X C018 C01G -169.3(2) . . . . ?
O00B C00X C018 C026 10.6(3) . . . . ?
O00C P005 O00I C01J -87.50(19) . . . . ?
O00C P005 C027 C037 -47.5(3) . . . . ?
O00C P005 C027 C03I 132.3(3) . . . . ?
O00C C00Y C013 C016 -170.85(19) . . . . ?
O00C C00Y C013 C01D 7.1(3) . . . . ?
O00C C00Y C01P C01E 172.5(2) . . . . ?
O00C C00Y C01P C02B -6.5(4) . . . . ?
O00D P003 O00F C017 90.76(18) . . . . ?
O00D P003 C01U C02K 80.7(2) . . . . ?
O00D P003 C01U C02R -94.7(2) . . . . ?
O00D C00U C016 C013 170.49(19) . . . . ?
O00D C00U C016 C01V -6.0(3) . . . . ?
O00D C00U C01E C01P -169.0(2) . . . . ?
O00D C00U C01E C024 10.6(3) . . . . ?
O00E P006 O00B C00X -93.82(19) . . . . ?
O00E P006 C01Z C02Z 148.9(3) . . . . ?
O00E P006 C01Z C039 -32.7(3) . . . . ?
O00E C01S C02D C028 176.6(3) . . . . ?
O00E C01S C02D C034 -3.2(4) . . . . ?
O00F P003 O00D C00U -90.65(19) . . . . ?
O00F P003 C01U C02K -26.8(3) . . . . ?
O00F P003 C01U C02R 157.8(2) . . . . ?
O00F C017 C01B C015 -174.49(19) . . . . ?
O00F C017 C01B C01V 1.1(3) . . . . ?
O00F C017 C01K C01M 175.3(2) . . . . ?
O00F C017 C01K C029 -3.1(4) . . . . ?
O00G P001 O008 C00V -89.00(18) . . . . ?
O00G P001 C01O C025 122.3(2) . . . . ?
O00G P001 C01O C02C -56.7(2) . . . . ?
O00G C011 C01G C018 174.8(2) . . . . ?
O00G C011 C01G C020 -3.7(3) . . . . ?
O00H P002 O009 C00P 93.15(18) . . . . ?
O00H P002 C01Q C01X 32.3(2) . . . . ?
O00H P002 C01Q C02G -153.7(2) . . . . ?
O00H C01L C028 C02D -177.4(3) . . . . ?
O00H C01L C028 C032 0.8(4) . . . . ?
O00I P005 O00C C00Y 87.41(19) . . . . ?
O00I P005 C027 C037 60.0(3) . . . . ?
O00I P005 C027 C03I -120.2(3) . . . . ?
O00I C01J C01R C00Z 171.0(2) . . . . ?
O00I C01J C01R C01D -6.7(3) . . . . ?
O00I C01J C01T C01I -173.1(2) . . . . ?
O00I C01J C01T C02J 5.1(4) . . . . ?
O00J P001 O008 C00V 37.2(2) . . . . ?
O00J P001 O00G C011 -37.1(2) . . . . ?
O00J P001 C01O C025 -3.5(3) . . . . ?
O00J P001 C01O C02C 177.5(2) . . . . ?
O00K P002 O009 C00P -32.4(2) . . . . ?
O00K P002 O00H C01L 32.3(2) . . . . ?
O00K P002 C01Q C01X 160.2(2) . . . . ?
O00K P002 C01Q C02G -25.7(3) . . . . ?
O00L P004 O007 C00Q 35.0(2) . . . . ?
O00L P004 O00A C014 -37.0(2) . . . . ?
O00L P004 C01W C02N 155.5(2) . . . . ?
O00L P004 C01W C031 -25.6(3) . . . . ?
O00M P003 O00D C00U 36.0(2) . . . . ?
O00M P003 O00F C017 -35.3(2) . . . . ?
O00M P003 C01U C02K -154.8(2) . . . . ?
O00M P003 C01U C02R 29.8(3) . . . . ?
O00N P005 O00C C00Y -39.5(2) . . . . ?
O00N P005 O00I C01J 39.4(2) . . . . ?
O00N P005 C027 C037 -173.7(2) . . . . ?
O00N P005 C027 C03I 6.0(3) . . . . ?
O00O P006 O00B C00X 31.9(2) . . . . ?
O00O P006 O00E C01S -31.2(2) . . . . ?
O00O P006 C01Z C02Z 22.1(3) . . . . ?
O00O P006 C01Z C039 -159.5(3) . . . . ?
C00P C010 C01C C00W 84.8(3) . . . . ?
C00Q C015 C01B C017 -0.6(3) . . . . ?
C00Q C015 C01B C01V -176.1(2) . . . . ?
C00Q C015 C01N C00Z -90.4(3) . . . . ?
C00R C00V C01A C01H 3.3(4) . . . . ?
C00R C00V C01A C023 -178.2(2) . . . . ?
C00R C010 C01C C00W -98.6(3) . . . . ?
C00S C00T C011 O00G -172.70(19) . . . . ?
C00S C00T C011 C01G 3.3(3) . . . . ?
C00S C00T C012 C00R -91.5(3) . . . . ?
C00S C00X C018 C01G 4.8(4) . . . . ?
C00S C00X C018 C026 -175.3(2) . . . . ?
C00T C00S C00X O00B 171.21(19) . . . . ?
C00T C00S C00X C018 -2.8(4) . . . . ?
C00T C00S C01F C019 99.2(3) . . . . ?
C00T C011 C01G C018 -1.3(4) . . . . ?
C00T C011 C01G C020 -179.8(2) . . . . ?
C00U C016 C01V C01B -85.6(3) . . . . ?
C00U C01E C01P C00Y -1.9(3) . . . . ?
C00U C01E C01P C02B 177.1(2) . . . . ?
C00V C00R C010 C00P 0.9(3) . . . . ?
C00V C00R C010 C01C -175.7(2) . . . . ?
C00V C00R C012 C00T -87.2(2) . . . . ?
C00V C01A C01H C00P 1.3(3) . . . . ?
C00V C01A C01H C021 -178.0(2) . . . . ?
C00W C019 C01F C00S -92.9(3) . . . . ?
C00W C019 C01S O00E -176.9(2) . . . . ?
C00W C019 C01S C02D -0.3(4) . . . . ?
C00W C01L C028 C02D -1.4(4) . . . . ?
C00W C01L C028 C032 176.8(3) . . . . ?
C00X C00S C00T C011 -1.3(3) . . . . ?
C00X C00S C00T C012 179.6(2) . . . . ?
C00X C00S C01F C019 -85.5(3) . . . . ?
C00X C018 C01G C011 -2.7(3) . . . . ?
C00X C018 C01G C020 175.9(2) . . . . ?
C00Y C013 C016 C00U -1.2(3) . . . . ?
C00Y C013 C016 C01V 175.1(2) . . . . ?
C00Y C013 C01D C01R 87.9(3) . . . . ?
C00Z C014 C01I C01T -5.2(4) . . . . ?
C00Z C014 C01I C01Y 174.5(2) . . . . ?
C010 C00P C01H C01A -4.8(4) . . . . ?
C010 C00P C01H C021 174.4(2) . . . . ?
C010 C00R C00V O008 171.34(19) . . . . ?
C010 C00R C00V C01A -4.4(3) . . . . ?
C010 C00R C012 C00T 94.5(3) . . . . ?
C011 C00T C012 C00R 89.4(3) . . . . ?
C012 C00R C00V O008 -7.1(3) . . . . ?
C012 C00R C00V C01A 177.1(2) . . . . ?
C012 C00R C010 C00P 179.3(2) . . . . ?
C012 C00R C010 C01C 2.7(3) . . . . ?
C012 C00T C011 O00G 6.4(3) . . . . ?
C012 C00T C011 C01G -177.6(2) . . . . ?
C013 C00Y C01P C01E -2.3(4) . . . . ?
C013 C00Y C01P C02B 178.7(2) . . . . ?
C013 C016 C01V C01B 98.1(3) . . . . ?
C013 C01D C01R C00Z 94.3(3) . . . . ?
C013 C01D C01R C01J -88.2(3) . . . . ?
C014 C00Z C01N C015 85.9(3) . . . . ?
C014 C00Z C01R C01D 178.9(2) . . . . ?
C014 C00Z C01R C01J 1.3(3) . . . . ?
C014 C01I C01T C01J 2.7(3) . . . . ?
C014 C01I C01T C02J -175.5(2) . . . . ?
C015 C00Q C01M C01K 1.2(4) . . . . ?
C015 C00Q C01M C02A -179.9(2) . . . . ?
C015 C01B C01V C016 -93.0(3) . . . . ?
C016 C00U C01E C01P 4.7(4) . . . . ?
C016 C00U C01E C024 -175.7(2) . . . . ?
C016 C013 C01D C01R -94.3(3) . . . . ?
C017 C01B C01V C016 91.6(3) . . . . ?
C017 C01K C01M C00Q -0.7(4) . . . . ?
C017 C01K C01M C02A -179.6(2) . . . . ?
C019 C00W C01C C010 91.7(3) . . . . ?
C019 C00W C01L O00H 176.9(2) . . . . ?
C019 C00W C01L C028 1.0(4) . . . . ?
C019 C01S C02D C028 -0.1(5) . . . . ?
C019 C01S C02D C034 -179.9(3) . . . . ?
C01B C015 C01N C00Z 93.6(3) . . . . ?
C01B C017 C01K C01M -0.5(4) . . . . ?
C01B C017 C01K C029 -178.9(2) . . . . ?
C01C C00W C019 C01F 0.4(3) . . . . ?
C01C C00W C019 C01S 175.6(2) . . . . ?
C01C C00W C01L O00H 1.0(3) . . . . ?
C01C C00W C01L C028 -174.8(3) . . . . ?
C01D C013 C016 C00U -179.1(2) . . . . ?
C01D C013 C016 C01V -2.7(3) . . . . ?
C01E C00U C016 C013 -3.0(4) . . . . ?
C01E C00U C016 C01V -179.6(2) . . . . ?
C01F C00S C00T C011 174.1(2) . . . . ?
C01F C00S C00T C012 -5.0(3) . . . . ?
C01F C00S C00X O00B -4.3(3) . . . . ?
C01F C00S C00X C018 -178.3(2) . . . . ?
C01F C019 C01S O00E -1.5(4) . . . . ?
C01F C019 C01S C02D 175.1(3) . . . . ?
C01H C00P C010 C00R 3.7(3) . . . . ?
C01H C00P C010 C01C -179.5(2) . . . . ?
C01K C017 C01B C015 1.2(4) . . . . ?
C01K C017 C01B C01V 176.8(2) . . . . ?
C01L C00W C019 C01F -175.4(2) . . . . ?
C01L C00W C019 C01S -0.2(3) . . . . ?
C01L C00W C01C C010 -92.7(3) . . . . ?
C01L C028 C02D C01S 0.9(4) . . . . ?
C01L C028 C02D C034 -179.3(3) . . . . ?
C01M C00Q C015 C01B -0.5(4) . . . . ?
C01M C00Q C015 C01N -176.8(2) . . . . ?
C01N C00Z C014 O00A 6.2(3) . . . . ?
C01N C00Z C014 C01I 179.6(2) . . . . ?
C01N C00Z C01R C01D 2.5(3) . . . . ?
C01N C00Z C01R C01J -175.1(2) . . . . ?
C01N C015 C01B C017 175.5(2) . . . . ?
C01N C015 C01B C01V 0.0(3) . . . . ?
C01O P001 O008 C00V 164.53(18) . . . . ?
C01O P001 O00G C011 -163.95(17) . . . . ?
C01O C025 C02M C02O -0.1(5) . . . . ?
C01O C02C C02V C02O 0.4(5) . . . . ?
C01P C00Y C013 C016 4.0(4) . . . . ?
C01P C00Y C013 C01D -178.1(2) . . . . ?
C01Q P002 O009 C00P -159.71(18) . . . . ?
C01Q P002 O00H C01L 161.97(18) . . . . ?
C01Q C01X C02F C02E 0.0(5) . . . . ?
C01Q C02G C02L C02E 0.0(5) . . . . ?
C01R C00Z C014 O00A -170.25(19) . . . . ?
C01R C00Z C014 C01I 3.2(4) . . . . ?
C01R C00Z C01N C015 -97.9(3) . . . . ?
C01R C01J C01T C01I 1.7(4) . . . . ?
C01R C01J C01T C02J 179.8(2) . . . . ?
C01S C019 C01F C00S 92.0(3) . . . . ?
C01T C01J C01R C00Z -3.7(4) . . . . ?
C01T C01J C01R C01D 178.6(2) . . . . ?
C01U P003 O00D C00U 162.52(19) . . . . ?
C01U P003 O00F C017 -164.62(18) . . . . ?
C01U C02K C02Y C02H -0.6(5) . . . . ?
C01U C02R C02U C02H 0.7(5) . . . . ?
C01W P004 O007 C00Q 163.59(18) . . . . ?
C01W P004 O00A C014 -164.19(19) . . . . ?
C01W C02N C03H C038 1.0(6) . . . . ?
C01W C031 C03U C038 0.3(6) . . . . ?
C01X C01Q C02G C02L 1.0(4) . . . . ?
C01Y C01I C01T C01J -177.1(2) . . . . ?
C01Y C01I C01T C02J 4.8(4) . . . . ?
C01Z P006 O00B C00X 158.42(19) . . . . ?
C01Z P006 O00E C01S -158.96(19) . . . . ?
C01Z C02Z C03R C033 -0.3(7) . . . . ?
C01Z C039 C03X C033 -0.1(6) . . . . ?
C023 C01A C01H C00P -177.3(2) . . . . ?
C023 C01A C01H C021 3.5(4) . . . . ?
C024 C01E C01P C00Y 178.5(2) . . . . ?
C024 C01E C01P C02B -2.5(4) . . . . ?
C025 C01O C02C C02V -0.1(4) . . . . ?
C025 C02M C02O C02V 0.4(5) . . . . ?
C026 C018 C01G C011 177.4(2) . . . . ?
C026 C018 C01G C020 -4.0(4) . . . . ?
C027 P005 O00C C00Y -167.0(2) . . . . ?
C027 P005 O00I C01J 166.9(2) . . . . ?
C027 C037 C03P C03E 0.0(6) . . . . ?
C027 C03I C03W C03E -0.3(6) . . . . ?
C029 C01K C01M C00Q 177.7(2) . . . . ?
C029 C01K C01M C02A -1.2(4) . . . . ?
C02C C01O C025 C02M 0.0(4) . . . . ?
C02F C02E C02L C02G -1.0(5) . . . . ?
C02G C01Q C01X C02F -1.0(4) . . . . ?
C02I C02P C03M C03J -1.4(6) . . . . ?
C02I C035 C03K C03J 0.6(6) . . . . ?
C02K C01U C02R C02U -1.9(5) . . . . ?
C02L C02E C02F C01X 1.0(5) . . . . ?
C02M C02O C02V C02C -0.6(5) . . . . ?
C02N C01W C031 C03U 0.6(5) . . . . ?
C02P C02I C02X C02T 6.1(6) . . . . ?
C02P C02I C035 C03K -1.5(5) . . . . ?
C02Q C02S C03V O02W 174.8(5) . . . . ?
C02Q C036 C03L C03Z -177.8(3) . . . . ?
C02Q C036 C03N C049 178.5(3) . . . . ?
C02R C01U C02K C02Y 1.9(5) . . . . ?
C02S C02Q C036 C03L 5.1(6) . . . . ?
C02S C02Q C036 C03N -174.2(4) . . . . ?
C02U C02H C02Y C02K -0.6(5) . . . . ?
C02X C02I C02P C03M -177.3(3) . . . . ?
C02X C02I C035 C03K 177.7(3) . . . . ?
C02X C02T C03S O022 179.7(5) . . . . ?
C02Y C02H C02U C02R 0.5(5) . . . . ?
C02Z C01Z C039 C03X -0.5(5) . . . . ?
C030 C03A C04B C03T 1.2(6) . . . . ?
C030 C03Q C04E C04F 3.7(8) . . . . ?
C031 C01W C02N C03H -1.2(5) . . . . ?
C032 C028 C02D C01S -177.3(3) . . . . ?
C032 C028 C02D C034 2.5(5) . . . . ?
C035 C02I C02P C03M 1.9(5) . . . . ?
C035 C02I C02X C02T -173.0(4) . . . . ?
C036 C02Q C02S C03V -178.9(4) . . . . ?
C036 C03L C03Z C045 -1.8(6) . . . . ?
C036 C03N C049 C045 0.4(6) . . . . ?
C037 C027 C03I C03W 0.6(5) . . . . ?
C039 C01Z C02Z C03R 0.7(5) . . . . ?
C03A C030 C03Q C03D 0.4(5) . . . . ?
C03A C030 C03Q C04E -176.1(4) . . . . ?
O03C C043 C044 C03Y -178.0(5) . . . . ?
C03D C03Q C04E C04F -172.7(5) . . . . ?
C03D C03T C04B C03A -3.2(6) . . . . ?
C03F C03G C03Y C044 11.9(6) . . . . ?
C03F C03G C040 C047 -2.2(6) . . . . ?
C03F C041 C04A C047 -0.7(7) . . . . ?
C03G C03F C041 C04A -0.5(7) . . . . ?
C03G C03Y C044 C043 175.2(4) . . . . ?
C03G C040 C047 C04A 1.0(7) . . . . ?
C03H C038 C03U C031 -0.5(7) . . . . ?
C03I C027 C037 C03P -0.4(5) . . . . ?
C03K C03J C03M C02P 0.4(6) . . . . ?
C03L C036 C03N C049 -0.8(5) . . . . ?
C03L C03Z C045 C049 1.4(7) . . . . ?
C03M C03J C03K C035 -0.1(6) . . . . ?
C03N C036 C03L C03Z 1.4(5) . . . . ?
C03O C042 C04D C04G 0.5(8) . . . . ?
C03O C046 C04J C04G -0.4(9) . . . . ?
C03P C03E C03W C03I -0.1(6) . . . . ?
C03Q C030 C03A C04B 0.2(6) . . . . ?
C03Q C03D C03T C04B 3.9(6) . . . . ?
C03Q C04E C04F C04H 176.0(5) . . . . ?
C03R C033 C03X C039 0.5(7) . . . . ?
C03S C02T C02X C02I 179.8(4) . . . . ?
C03T C03D C03Q C030 -2.4(6) . . . . ?
C03T C03D C03Q C04E 174.1(4) . . . . ?
C03U C038 C03H C02N -0.2(6) . . . . ?
C03W C03E C03P C037 0.3(6) . . . . ?
C03X C033 C03R C02Z -0.3(7) . . . . ?
C03Y C03G C040 C047 175.2(4) . . . . ?
C03Z C045 C049 C03N -0.7(7) . . . . ?
C040 C03G C03Y C044 -165.5(4) . . . . ?
C040 C047 C04A C041 0.5(7) . . . . ?
C041 C03F C03G C03Y -175.5(4) . . . . ?
C041 C03F C03G C040 1.9(6) . . . . ?
C042 C03O C046 C04J 0.1(7) . . . . ?
C042 C03O C04K C04I 172.7(5) . . . . ?
C042 C04D C04G C04J -0.8(9) . . . . ?
C046 C03O C042 C04D -0.1(6) . . . . ?
C046 C03O C04K C04I -4.0(8) . . . . ?
C04D C04G C04J C046 0.8(9) . . . . ?
C04E C04F C04H O03B -175.6(6) . . . . ?
C04K C03O C042 C04D -177.0(5) . . . . ?
C04K C03O C046 C04J 176.9(5) . . . . ?
C04K C04I C04O O048 179.9(8) . . . . ?
C04O C04I C04K C03O -178.3(6) . . . . ?
C1 C4 C9 C11 -175.7(5) . . . . ?
C1 C4 C2 C8 175.2(5) . . . . ?
C1 C5 C7 O6 -174.3(8) . . . . ?
C4 C1 C5 C7 179.2(6) . . . . ?
C4 C9 C11 C14 0.0 . . . . ?
C9 C4 C2 C8 0.0 . . . . ?
C9 C11 C14 C8 0.0 . . . . ?
C11 C14 C8 C2 0.0 . . . . ?
C14 C8 C2 C4 0.0 . . . . ?
C2 C4 C9 C11 0.0 . . . . ?
C5 C1 C4 C9 179.8(6) . . . . ?
C5 C1 C4 C2 4.4(9) . . . . ?
